data_7132140
loop_
_publ_author_name
'Eichelmann, Robert'
'Rippel, Daniel'
'Ballmann, Joachim'
'Gade, Lutz H.'

_publ_section_title
;
 Zipping up Tetraazaperylene: Synthesis of Tetraazacoronenes via Double
 Coupling in the Bay Positions
;
_journal_name_full 'Chemical Communications'
_journal_paper_doi 10.1039/D3CC04113A
_journal_year 2023
_chemical_formula_moiety 'C70 H72 N8 O2'
_chemical_formula_sum 'C70 H72 N8 O2'
_chemical_formula_weight 1057.35
_space_group_crystal_system triclinic
_space_group_IT_number 2
_space_group_name_Hall '-P 1'
_space_group_name_H-M_alt 'P -1'
_atom_sites_solution_hydrogens geom
_atom_sites_solution_primary dual
_audit_creation_date 2023-08-15
_audit_creation_method
;
Olex2 1.5
(compiled 2023.03.06 svn.rbb2c1857 for OlexSys, GUI svn.r6748)
;
_audit_update_record
;
2023-08-23 deposited with the CCDC.	2023-09-18 downloaded from the CCDC.
;
_cell_angle_alpha 72.501(2)
_cell_angle_beta 78.358(2)
_cell_angle_gamma 71.564(2)
_cell_formula_units_Z 4
_cell_length_a 15.5792(4)
_cell_length_b 18.9640(5)
_cell_length_c 21.4149(5)
_cell_measurement_reflns_used 17074
_cell_measurement_temperature 120(1)
_cell_measurement_theta_max 67.9110
_cell_measurement_theta_min 3.4120
_cell_volume 5684.5(3)
_computing_cell_refinement 'CrysAlisPro 1.171.42.51a (Rigaku OD, 2022)'
_computing_data_collection 'CrysAlisPro 1.171.42.51a (Rigaku OD, 2022)'
_computing_data_reduction 'CrysAlisPro 1.171.42.51a (Rigaku OD, 2022)'
_computing_molecular_graphics 'Olex2 1.5 (Dolomanov et al., 2009)'
_computing_publication_material 'Olex2 1.5 (Dolomanov et al., 2009)'
_computing_structure_refinement 'SHELXL 2018/3 (Sheldrick, 2015)'
_computing_structure_solution 'SHELXT  (Sheldrick, 2015)'
_diffrn_ambient_environment N~2~
_diffrn_ambient_temperature 120(1)
_diffrn_detector 'CCD plate'
_diffrn_detector_area_resol_mean 7.9621
_diffrn_detector_type Eos
_diffrn_measured_fraction_theta_full 0.982
_diffrn_measured_fraction_theta_max 0.982
_diffrn_measurement_details
;
List of Runs (angles in degrees, time in seconds):

  # Type    Start    End  Width  t~exp~   \w     \q     \k     \f   Frames
#--------------------------------------------------------------------------
  1  \w    -26.00  67.00   1.00    1.00    --    0.00  38.00   0.00   93
  2  \w    -15.00  69.00   1.00    1.00    --    0.00  57.00-150.00   84
  3  \w    -22.00  71.00   1.00    1.00    --    0.00  38.00 120.00   93
  4  \w    -32.00  13.00   1.00    1.00    --   16.00 107.00  97.03   45
  5  \w    -30.00  -2.00   1.00    1.00    --   20.00 125.00  43.58   28
  6  \w    -17.00   8.00   1.00    4.00    --   32.00 109.00 -17.65   25
  7  \w     -2.00  24.00   1.00    4.00    --   40.00  96.00-144.54   26
  8  \w      5.00  30.00   1.00    4.00    --   44.00  90.00  18.99   25
  9  \w      7.00  32.00   1.00    4.00    --   44.00  87.00 124.65   25
 10  \w     14.00  39.00   1.00    4.00    --   48.00  81.00-127.60   25
 11  \w     14.00  39.00   1.00    4.00    --   48.00  82.00 -19.39   25
 12  \w     13.00  38.00   1.00    4.00    --   48.00  83.00 -69.62   25
 13  \w     19.00  44.00   1.00    4.00    --   52.00  80.00  83.13   25
 14  \w     18.00  43.00   1.00    4.00    --   52.00  81.00 109.13   25
 15  \w     18.00  43.00   1.00    4.00    --   52.00  82.00-101.53   25
 16  \w     18.00  43.00   1.00    4.00    --   52.00  81.00 172.46   25
 17  \w     19.00  44.00   1.00    4.00    --   52.00  80.00 -10.13   25
 18  \w     18.00  43.00   1.00    4.00    --   52.00  81.00  32.11   25
 19  \w     18.00  43.00   1.00    4.00    --   52.00  82.00 137.04   25
 20  \w    -17.00  86.00   1.00    4.00    --   54.00 -77.00   0.00  103
 21  \w     23.00  78.00   1.00    4.00    --   54.00-125.00-150.00   55
 22  \w      2.00  98.00   1.00    4.00    --   54.00 -99.00-120.00   96
 23  \w     25.00  76.00   1.00    4.00    --   56.00  75.00-136.62   51
 24  \w     28.00  82.00   1.00    4.00    --   60.00  77.00 170.41   54
 25  \w     32.00  80.00   1.00    4.00    --   64.00  77.00 -67.11   48
 26  \w     86.00 116.00   1.00    4.00    --   64.00  77.00 -67.11   30
 27  \w     32.00 134.00   1.00    4.00    --   64.00  77.00 -43.88  102
 28  \w     36.00 106.00   1.00    4.00    --   64.00  73.00  75.35   70
 29  \w     36.00  70.00   1.00    4.00    --   68.00  77.00 -94.98   34
 30  \w     40.00  71.00   1.00    4.00    --   68.00  70.00 135.01   31
 31  \w     36.00  64.00   1.00    4.00    --   68.00  77.00-157.91   28
 32  \w     37.00  64.00   1.00    4.00    --   68.00  75.00 -11.66   27
 33  \w     37.00  90.00   1.00    4.00    --   68.00  76.00  91.56   53
 34  \w     93.00 136.00   1.00    4.00    --   68.00  76.00  91.56   43
 35  \w     38.00  65.00   1.00    4.00    --   68.00  75.00  41.69   27
 36  \w     94.00 119.00   1.00    4.00    --   68.00  75.00  14.29   25
 37  \w     37.00  63.00   1.00    4.00    --   68.00  75.00  14.29   26
 38  \w     89.00 116.00   1.00    4.00    --   68.00  77.00 -94.98   27
 39  \w    107.00 134.00   1.00    4.00    --   72.00  75.00 -36.70   27
 40  \w     41.00 117.00   1.00    4.00    --   72.00  75.00-129.31   76
 41  \w     42.00  74.00   1.00    4.00    --   72.00  75.00 -36.70   32
 42  \w     47.00 108.00   1.00    4.00    --   76.00  73.00 139.41   61
 43  \w     77.00 145.00   1.00    4.00    --   76.00  72.00  66.23   68
 44  \w     48.00  73.00   1.00    4.00    --   76.00  72.00  66.23   25
 45  \w     47.00  75.00   1.00    4.00    --   76.00  74.00-105.81   28
 46  \w     45.00  90.00   1.00    4.00    --   76.00  75.00 -62.37   45
 47  \w     48.00  75.00   1.00    4.00    --   76.00  72.00  97.33   27
 48  \w     48.00 138.00   1.00    4.00    --   76.00  72.00  36.27   90
 49  \w     45.00  82.00   1.00    4.00    --   76.00  75.00 164.80   37
 50  \w     58.00  94.00   1.00    4.00    --   80.00  70.00 166.68   36
 51  \w     59.00  86.00   1.00    4.00    --   80.00  57.00 -31.64   27
 52  \w     56.00  84.00   1.00    4.00    --   80.00  64.00  25.26   28
 53  \w     49.00  75.00   1.00    4.00    --   80.00  75.00  -9.79   26
 54  \w     60.00 147.00   1.00    4.00    --   80.00  61.00-126.46   87
 55  \w     53.00 133.00   1.00   10.00    --   84.00  75.00-163.33   80
 56  \w     53.00 104.00   1.00   10.00    --   84.00  76.00 141.11   51
 57  \w     60.00  86.00   1.00   10.00    --   84.00  48.00  70.87   26
 58  \w     58.00  83.00   1.00   10.00    --   84.00  69.00 -84.19   25
 59  \w    126.00 153.00   1.00   10.00    --   88.00  63.00  83.38   27
 60  \w     64.00  90.00   1.00   10.00    --   88.00  63.00  83.38   26
 61  \w     56.00  82.00   1.00   10.00    --   88.00  77.00 103.12   26
 62  \w    112.00 158.00   1.00   10.00    --   88.00  73.00-113.41   46
 63  \w     59.00  88.00   1.00   10.00    --   88.00  73.00-113.41   29
 64  \w     61.00  88.00   1.00   10.00    --   92.00  76.00 107.72   27
 65  \w     66.00  91.00   1.00   10.00    --   96.00  75.00 -28.94   25
 66  \w     76.00 173.00   1.00   10.00    --  104.00  71.00 156.45   97
 67  \w     50.00 112.00   1.00   10.00    --  108.00-111.00 -90.00   62
 68  \w     76.00 169.00   1.00   10.00    --  108.00  77.00  60.00   93
 69  \w     40.00 110.00   1.00   10.00    --  108.00 -64.00   0.00   70
 70  \w    107.00 167.00   1.00   10.00    --  108.00  77.00-180.00   60
 71  \w     76.00 103.00   1.00   10.00    --  108.00  77.00-180.00   27
 72  \w     84.00 169.00   1.00   10.00    --  108.00  64.00  30.00   85
 73  \w     76.00 178.00   1.00   10.00    --  108.00  77.00 120.00  102
 74  \w     50.00 131.00   1.00   10.00    --  108.00 -50.00 120.00   81
 75  \w     76.00 169.00   1.00   10.00    --  108.00  77.00  90.00   93
 76  \w     76.00 178.00   1.00   10.00    --  108.00  77.00-120.00  102
 77  \w     83.00 176.00   1.00   10.00    --  108.00  64.00-150.00   93
 78  \w     69.00 109.00   1.00   10.00    --  108.00 -92.00 -30.00   40
 79  \w     35.00 109.00   1.00   10.00    --  108.00 -92.00 150.00   74
 80  \w     83.00 109.00   1.00   10.00    --  108.00  64.00   0.00   26
 81  \w     79.00 155.00   1.00   10.00    --  108.00  72.00 -77.63   76
 82  \w     41.00  66.00   1.00   10.00    --  108.00 -64.00-120.00   25
;
_diffrn_measurement_device 'four-circle diffractometer'
_diffrn_measurement_device_type 'SuperNova, Dual, Cu at home/near, Eos'
_diffrn_measurement_method '\w scans'
_diffrn_orient_matrix_type 'CrysAlisPro convention (1999,Acta A55,543-557)'
_diffrn_orient_matrix_UB_11 0.0903616000
_diffrn_orient_matrix_UB_12 -0.0052445000
_diffrn_orient_matrix_UB_13 -0.0460171000
_diffrn_orient_matrix_UB_21 -0.0290635000
_diffrn_orient_matrix_UB_22 -0.0455858000
_diffrn_orient_matrix_UB_23 -0.0367720000
_diffrn_orient_matrix_UB_31 -0.0448132000
_diffrn_orient_matrix_UB_32 0.0757413000
_diffrn_orient_matrix_UB_33 -0.0479597000
_diffrn_radiation_monochromator mirror
_diffrn_radiation_probe x-ray
_diffrn_radiation_type 'Cu K\a'
_diffrn_radiation_wavelength 1.54184
_diffrn_reflns_av_R_equivalents 0.0993
_diffrn_reflns_av_unetI/netI 0.1005
_diffrn_reflns_Laue_measured_fraction_full 0.982
_diffrn_reflns_Laue_measured_fraction_max 0.982
_diffrn_reflns_limit_h_max 18
_diffrn_reflns_limit_h_min -18
_diffrn_reflns_limit_k_max 22
_diffrn_reflns_limit_k_min -22
_diffrn_reflns_limit_l_max 25
_diffrn_reflns_limit_l_min -25
_diffrn_reflns_number 91456
_diffrn_reflns_point_group_measured_fraction_full 0.982
_diffrn_reflns_point_group_measured_fraction_max 0.982
_diffrn_reflns_theta_full 66.598
_diffrn_reflns_theta_max 66.598
_diffrn_reflns_theta_min 3.011
_diffrn_source 'micro-focus sealed X-ray tube'
_diffrn_source_type 'SuperNova (Cu) X-ray Source'
_exptl_absorpt_coefficient_mu 0.586
_exptl_absorpt_correction_T_max 0.80447
_exptl_absorpt_correction_T_min 0.79645
_exptl_absorpt_correction_type sphere
_exptl_absorpt_process_details
;
CrysAlisPro 1.171.42.51a (Rigaku Oxford Diffraction, 2022)
Spherical absorption correction
using equivalent radius and absorption coefficient.
Empirical absorption correction using spherical harmonics,
implemented in SCALE3 ABSPACK scaling algorithm.
;
_exptl_crystal_colour orange
_exptl_crystal_colour_primary orange
_exptl_crystal_density_diffrn 1.235
_exptl_crystal_description irregular
_exptl_crystal_F_000 2256
_exptl_crystal_size_max 0.1
_exptl_crystal_size_mid 0.1
_exptl_crystal_size_min 0.1
_exptl_crystal_size_rad 0.400
_refine_diff_density_max 0.669
_refine_diff_density_min -0.479
_refine_diff_density_rms 0.082
_refine_ls_extinction_method none
_refine_ls_goodness_of_fit_ref 0.951
_refine_ls_hydrogen_treatment constr
_refine_ls_matrix_type full
_refine_ls_number_parameters 1472
_refine_ls_number_reflns 19732
_refine_ls_number_restraints 315
_refine_ls_restrained_S_all 0.957
_refine_ls_R_factor_all 0.1746
_refine_ls_R_factor_gt 0.0905
_refine_ls_shift/su_max 0.001
_refine_ls_shift/su_mean 0.000
_refine_ls_structure_factor_coef Fsqd
_refine_ls_weighting_details 'w=1/[\s^2^(Fo^2^)+(0.1750P)^2^] where P=(Fo^2^+2Fc^2^)/3'
_refine_ls_weighting_scheme calc
_refine_ls_wR_factor_gt 0.2339
_refine_ls_wR_factor_ref 0.2852
_reflns_Friedel_coverage 0.000
_reflns_number_gt 9732
_reflns_number_total 19732
_reflns_threshold_expression 'I > 2\s(I)'
_cod_data_source_file d3cc04113a2.cif
_cod_data_source_block compd_2a_ga_re26
_cod_database_code 7132140
_shelx_shelxl_version_number 2018/3
_chemical_oxdiff_formula C70H72N8O2
_chemical_oxdiff_usercomment re331c
_shelx_space_group_comment
;
The symmetry employed for this shelxl refinement is uniquely defined
by the following loop, which should always be used as a source of
symmetry information in preference to the above space-group names.
They are only intended as comments.
;
_shelx_estimated_absorpt_t_max 0.944
_shelx_estimated_absorpt_t_min 0.944
_olex2_refinement_description
;
1. Fixed Uiso
 At 1.2 times of:
  All C(H) groups, All C(H,H) groups, All C(H,H,H,H) groups
 At 1.5 times of:
  All C(H,H,H) groups
2. Restrained distances
 C43-C44A \\sim C43-C44B
 with sigma of 0.02
 C44A-C46A \\sim C44B-C46B
 with sigma of 0.02
 C44A-C45A \\sim C44B-C45B
 with sigma of 0.02
 C45A-C46A \\sim C45B-C46B
 with sigma of 0.02
 C43-C45A \\sim C43-C45B
 with sigma of 0.02
 C95A-C94 \\sim C95B-C94
 with sigma of 0.02
 C46B-C45B \\sim C45B-C44B
 with sigma of 0.01
 C46A-C45A \\sim C45A-C44A
 with sigma of 0.01
 C1-C29A \\sim C1-C29B
 with sigma of 0.02
 N2A-C1 \\sim N2B-C1
 with sigma of 0.02
 N2A-C29A \\sim N2B-C29B
 with sigma of 0.02
 N2A-C30A \\sim N2B-C30B
 with sigma of 0.02
 N2A-C3 \\sim N2B-C3
 with sigma of 0.02
 C3-C29A \\sim C3-C29B
 with sigma of 0.02
 C29A-C31A \\sim C29B-C31B
 with sigma of 0.02
 C31A-C30A \\sim C31B-C30B
 with sigma of 0.02
 C29A-C30A \\sim C29B-C30B
 with sigma of 0.02
 C31B-C32 \\sim C32-C31A
 with sigma of 0.02
 C33-C32 \\sim C32-C31B
 with sigma of 0.01
 C30B-C31B \\sim C31B-C32
 with sigma of 0.01
3. Restrained planarity
 N2A, C1, N6, C5, C4, C3
 with sigma of 0.1
 N2B, C1, N6, C5, C4, C3
 with sigma of 0.1
4. Uiso/Uaniso restraints and constraints
C44B \\sim C44A: within 2A with sigma of 0.01 and sigma for terminal atoms of
0.01 within 2A
C35 \\sim C36 \\sim C37 \\sim C38 \\sim C39 \\sim C40 \\sim C90 \\sim C91 \\sim
C92 \\sim C93 \\sim C94 \\sim C95B \\sim C95A \\sim C129 \\sim C130 \\sim C131
\\sim C132 \\sim C133 \\sim C134 \\sim C135 \\sim C136 \\sim C137 \\sim C138
\\sim C139 \\sim C140 \\sim C147 \\sim C148 \\sim C149 \\sim C150 \\sim C151
\\sim C152: within 2A with sigma of 0.01 and sigma for terminal atoms of 0.01
within 2A
N2B \\sim N2A \\sim C29B \\sim C29A \\sim C30B \\sim C30A \\sim C31B \\sim C31A
\\sim C32 \\sim C33 \\sim C34: within 2A with sigma of 0.01 and sigma for
terminal atoms of 0.01 within 2A
Uanis(C46B) = Uanis(C46A) = Uanis(C45B) = Uanis(C45A)
Uanis(N2A) = Uanis(N2B)
Uanis(C29A) = Uanis(C30B) = Uanis(C29B) = Uanis(C30A) = Uanis(C31B) =
Uanis(C31A)
5. Others
 Sof(H43C)=Sof(H43D)=Sof(C44B)=Sof(H44A)=Sof(H44B)=Sof(C45B)=Sof(H45C)=
 Sof(H45D)=Sof(C46B)=Sof(H46A)=Sof(H46B)=Sof(H46C)=1-FVAR(1)
 Sof(H43A)=Sof(H43B)=Sof(C44A)=Sof(H44C)=Sof(H44D)=Sof(C45A)=Sof(H45A)=
 Sof(H45B)=Sof(C46A)=Sof(H46D)=Sof(H46E)=Sof(H46F)=FVAR(1)
 Sof(H94C)=Sof(H94D)=Sof(C95B)=Sof(H95A)=Sof(H95B)=Sof(H95C)=1-FVAR(2)
 Sof(H94A)=Sof(H94B)=Sof(C95A)=Sof(H95D)=Sof(H95E)=Sof(H95F)=FVAR(2)
 Sof(N2B)=Sof(C29B)=Sof(H29A)=Sof(H29B)=Sof(C30B)=Sof(H30A)=Sof(H30B)=
 Sof(C31B)=Sof(H31A)=Sof(H31B)=Sof(H32C)=Sof(H32D)=1-FVAR(3)
 Sof(N2A)=Sof(C29A)=Sof(H29C)=Sof(H29D)=Sof(C30A)=Sof(H30C)=Sof(H30D)=
 Sof(C31A)=Sof(H31C)=Sof(H31D)=Sof(H32A)=Sof(H32B)=FVAR(3)
6.a Secondary CH2 refined with riding coordinates:
 C29B(H29A,H29B), C29A(H29C,H29D), C30B(H30A,H30B), C30A(H30C,H30D), C31B(H31A,
 H31B), C31A(H31C,H31D), C32(H32A,H32B), C32(H32C,H32D), C33(H33A,H33B),
 C35(H35A,H35B), C36(H36A,H36B), C37(H37A,H37B), C38(H38A,H38B), C39(H39A,H39B),
  C41(H41A,H41B), C42(H42A,H42B), C43(H43A,H43B), C43(H43C,H43D), C44B(H44A,
 H44B), C44A(H44C,H44D), C45A(H45A,H45B), C45B(H45C,H45D), C47(H47A,H47B),
 C48(H48A,H48B), C49(H49A,H49B), C50(H50A,H50B), C51(H51A,H51B), C90(H90A,H90B),
  C91(H91A,H91B), C92(H92A,H92B), C93(H93A,H93B), C94(H94A,H94B), C94(H94C,
 H94D), C129(H12A,H12B), C130(H13A,H13B), C131(H13C,H13D), C132(H13E,H13F),
 C133(H13G,H13H), C135(H13L,H13M), C136(H13N,H13O), C137(H13P,H13Q), C138(H13R,
 H13S), C139(H13T,H13U), C147(H14D,H14E), C148(H14F,H14G), C149(H14H,H14I),
 C150(H15A,H15B), C151(H15C,H15D)
6.b Aromatic/amide H refined with riding coordinates:
 C55(H55), C56(H56), C57(H57), C58(H58), C59(H59), C62(H62), C63(H63),
 C64(H64), C65(H65), C66(H66), C69(H69), C70(H70), C71(H71), C72(H72), C73(H73),
  C76(H76), C77(H77), C78(H78), C79(H79), C80(H80), C155(H155), C156(H156),
 C157(H157), C158(H158), C159(H159), C162(H162), C163(H163), C164(H164),
 C165(H165), C166(H166), C169(H169), C170(H170), C171(H171), C172(H172),
 C173(H173), C176(H176), C177(H177), C178(H178), C179(H179), C180(H180)
6.c Idealised Me refined as rotating group:
 C34(H34A,H34B,H34C), C40(H40A,H40B,H40C), C46B(H46A,H46B,H46C), C46A(H46D,
 H46E,H46F), C52(H52A,H52B,H52C), C95B(H95A,H95B,H95C), C95A(H95D,H95E,H95F),
 C134(H13I,H13J,H13K), C140(H14A,H14B,H14C), C152(H15E,H15F,H15G)
;
_olex2_date_sample_data_collection 2022-10-07
_olex2_submission_special_instructions 'No special instructions were received'
_oxdiff_exptl_absorpt_empirical_details
;
Empirical correction (ABSPACK) includes:
- Absorption correction using spherical harmonics
- Frame scaling
- Detector area scaling
- B-factor correction
;

loop_
_space_group_symop_operation_xyz
'x, y, z'
'-x, -y, -z'

loop_
_atom_site_label
_atom_site_type_symbol
_atom_site_fract_x
_atom_site_fract_y
_atom_site_fract_z
_atom_site_U_iso_or_equiv
_atom_site_adp_type
_atom_site_occupancy
_atom_site_site_symmetry_order
_atom_site_calc_flag
_atom_site_refinement_flags_posn
_atom_site_refinement_flags_adp
_atom_site_refinement_flags_occupancy
_atom_site_disorder_assembly
_atom_site_disorder_group
O7 O 0.2486(2) 0.97829(17) 0.42767(17) 0.0733(10) Uani 1 1 d . . . . .
O28 O 0.57053(18) 0.22861(15) 0.43012(13) 0.0454(7) Uani 1 1 d . . . . .
N2B N 0.2335(11) 0.8567(8) 0.4712(8) 0.0571(10) Uani 0.236(6) 1 d D U P A 2
N2A N 0.2350(4) 0.8563(3) 0.4697(3) 0.0571(10) Uani 0.764(6) 1 d D U P A 1
N6 N 0.3558(2) 0.88471(17) 0.38738(16) 0.0431(8) Uani 1 1 d . . . . .
N8 N 0.2217(2) 0.73130(18) 0.51434(16) 0.0415(8) Uani 1 1 d . . . . .
N14 N 0.4656(2) 0.78810(17) 0.34506(14) 0.0360(7) Uani 1 1 d . . . . .
N17 N 0.35447(19) 0.41865(17) 0.51340(14) 0.0332(7) Uani 1 1 d . . . . .
N23 N 0.59780(19) 0.47588(17) 0.34377(14) 0.0319(7) Uani 1 1 d . . . . .
N25 N 0.4638(2) 0.32177(17) 0.47168(14) 0.0342(7) Uani 1 1 d . . . . .
N27 N 0.58689(19) 0.34931(17) 0.39053(15) 0.0349(7) Uani 1 1 d . . . . .
C1 C 0.2776(3) 0.9109(3) 0.4282(2) 0.0555(12) Uani 1 1 d D . . . .
C3 C 0.2669(3) 0.7787(2) 0.4741(2) 0.0441(10) Uani 1 1 d D . . . .
C4 C 0.3472(2) 0.7558(2) 0.43187(18) 0.0362(9) Uani 1 1 d . . . . .
C5 C 0.3922(3) 0.8080(2) 0.38696(18) 0.0386(9) Uani 1 1 d . . . . .
C9 C 0.2540(3) 0.6549(2) 0.51484(18) 0.0367(9) Uani 1 1 d . . . . .
C10 C 0.3346(2) 0.6267(2) 0.47589(17) 0.0331(9) Uani 1 1 d . . . . .
C11 C 0.3807(2) 0.6792(2) 0.43324(17) 0.0336(9) Uani 1 1 d . . . . .
C12 C 0.4592(2) 0.6560(2) 0.38961(17) 0.0343(9) Uani 1 1 d . . . . .
C13 C 0.4984(2) 0.7120(2) 0.34497(17) 0.0324(9) Uani 1 1 d . . . . .
C15 C 0.3675(2) 0.5491(2) 0.47609(17) 0.0323(9) Uani 1 1 d . . . . .
C16 C 0.3221(2) 0.4944(2) 0.51452(16) 0.0319(9) Uani 1 1 d . . . . .
C18 C 0.4299(2) 0.3981(2) 0.47420(17) 0.0335(9) Uani 1 1 d . . . . .
C19 C 0.4780(2) 0.4497(2) 0.43196(17) 0.0318(9) Uani 1 1 d . . . . .
C20 C 0.4469(2) 0.5254(2) 0.43337(17) 0.0319(8) Uani 1 1 d . . . . .
C21 C 0.4919(2) 0.5787(2) 0.38846(16) 0.0305(8) Uani 1 1 d . . . . .
C22 C 0.5649(2) 0.5526(2) 0.34335(17) 0.0320(8) Uani 1 1 d . . . . .
C24 C 0.5561(2) 0.4276(2) 0.38725(18) 0.0333(9) Uani 1 1 d . . . . .
C26 C 0.5425(3) 0.2955(2) 0.43096(18) 0.0364(9) Uani 1 1 d . . . . .
C29B C 0.1789(10) 0.8798(10) 0.5327(8) 0.0659(9) Uani 0.236(6) 1 d D U P A 2
H29A H 0.195534 0.837312 0.572278 0.079 Uiso 0.236(6) 1 calc R U P A 2
H29B H 0.192936 0.925437 0.537097 0.079 Uiso 0.236(6) 1 calc R U P A 2
C29A C 0.1374(4) 0.8883(4) 0.4989(3) 0.0659(9) Uani 0.764(6) 1 d D U P A 1
H29C H 0.114128 0.943096 0.475856 0.079 Uiso 0.764(6) 1 calc R U P A 1
H29D H 0.097491 0.859624 0.493408 0.079 Uiso 0.764(6) 1 calc R U P A 1
C30B C 0.0789(10) 0.8981(12) 0.5278(7) 0.0659(9) Uani 0.236(6) 1 d D U P A 2
H30A H 0.067888 0.861323 0.507943 0.079 Uiso 0.236(6) 1 calc R U P A 2
H30B H 0.057183 0.950649 0.499539 0.079 Uiso 0.236(6) 1 calc R U P A 2
C30A C 0.1369(4) 0.8807(4) 0.5696(3) 0.0659(9) Uani 0.764(6) 1 d D U P A 1
H30C H 0.176899 0.909452 0.574996 0.079 Uiso 0.764(6) 1 calc R U P A 1
H30D H 0.160741 0.825882 0.592507 0.079 Uiso 0.764(6) 1 calc R U P A 1
C31B C 0.0277(12) 0.8922(13) 0.5979(5) 0.0659(9) Uani 0.236(6) 1 d D U P A 2
H31A H -0.021357 0.940865 0.589043 0.079 Uiso 0.236(6) 1 calc R U P A 2
H31B H -0.002132 0.852433 0.599909 0.079 Uiso 0.236(6) 1 calc R U P A 2
C31A C 0.0384(5) 0.9126(4) 0.6006(3) 0.0659(9) Uani 0.764(6) 1 d D U P A 1
H31C H 0.023732 0.969251 0.590904 0.079 Uiso 0.764(6) 1 calc R U P A 1
H31D H -0.004874 0.899978 0.580374 0.079 Uiso 0.764(6) 1 calc R U P A 1
C32 C 0.0270(4) 0.8806(4) 0.6718(3) 0.1066(19) Uani 1 1 d D U . . .
H32A H 0.070215 0.893870 0.691549 0.128 Uiso 0.764(6) 1 calc R U P A 1
H32B H 0.043644 0.823858 0.680985 0.128 Uiso 0.764(6) 1 calc R U P A 1
H32C H 0.052645 0.825332 0.692416 0.128 Uiso 0.236(6) 1 calc R U P A 2
H32D H 0.066433 0.909092 0.678447 0.128 Uiso 0.236(6) 1 calc R U P A 2
C33 C -0.0667(4) 0.9076(5) 0.7049(3) 0.113(2) Uani 1 1 d D U . . .
H33A H -0.080615 0.963159 0.701600 0.135 Uiso 1 1 calc R U . . .
H33B H -0.111261 0.900281 0.682087 0.135 Uiso 1 1 calc R U . . .
C34 C -0.0760(5) 0.8650(5) 0.7756(4) 0.139(3) Uani 1 1 d . U . . .
H34A H -0.056008 0.809605 0.779334 0.209 Uiso 1 1 calc R U . . .
H34B H -0.139850 0.879506 0.794483 0.209 Uiso 1 1 calc R U . . .
H34C H -0.038180 0.877920 0.799675 0.209 Uiso 1 1 calc R U . . .
C35 C 0.4005(3) 0.9420(2) 0.3425(2) 0.0451(10) Uani 1 1 d . U . . .
H35A H 0.353852 0.991732 0.330341 0.054 Uiso 1 1 calc R U . . .
H35B H 0.427977 0.925335 0.301551 0.054 Uiso 1 1 calc R U . . .
C36 C 0.4737(3) 0.9534(2) 0.3723(2) 0.0493(10) Uani 1 1 d . U . . .
H36A H 0.514583 0.902717 0.391450 0.059 Uiso 1 1 calc R U . . .
H36B H 0.444947 0.979019 0.408334 0.059 Uiso 1 1 calc R U . . .
C37 C 0.5293(3) 1.0019(2) 0.3211(2) 0.0517(11) Uani 1 1 d . U . . .
H37A H 0.563946 0.972894 0.288242 0.062 Uiso 1 1 calc R U . . .
H37B H 0.487164 1.049317 0.297719 0.062 Uiso 1 1 calc R U . . .
C38 C 0.5954(3) 1.0240(3) 0.3496(2) 0.0623(12) Uani 1 1 d . U . . .
H38A H 0.637177 0.976563 0.373420 0.075 Uiso 1 1 calc R U . . .
H38B H 0.560748 1.053507 0.382095 0.075 Uiso 1 1 calc R U . . .
C39 C 0.6517(3) 1.0718(3) 0.2979(3) 0.0674(13) Uani 1 1 d . U . . .
H39A H 0.687965 1.041861 0.266054 0.081 Uiso 1 1 calc R U . . .
H39B H 0.610170 1.118771 0.273270 0.081 Uiso 1 1 calc R U . . .
C40 C 0.7149(4) 1.0945(3) 0.3280(3) 0.0778(15) Uani 1 1 d . U . . .
H40A H 0.748849 1.125874 0.293258 0.117 Uiso 1 1 calc R U . . .
H40B H 0.757774 1.048239 0.351000 0.117 Uiso 1 1 calc R U . . .
H40C H 0.679349 1.124323 0.359507 0.117 Uiso 1 1 calc R U . . .
C41 C 0.4159(3) 0.2649(2) 0.51423(18) 0.0365(9) Uani 1 1 d . . . . .
H41A H 0.402419 0.271941 0.559519 0.044 Uiso 1 1 calc R U . . .
H41B H 0.456806 0.212559 0.516136 0.044 Uiso 1 1 calc R U . . .
C42 C 0.3279(3) 0.2715(2) 0.49050(18) 0.0384(9) Uani 1 1 d . . . . .
H42A H 0.283923 0.321450 0.493513 0.046 Uiso 1 1 calc R U . . .
H42B H 0.339842 0.269993 0.443649 0.046 Uiso 1 1 calc R U . . .
C43 C 0.2868(3) 0.2072(2) 0.53080(19) 0.0464(10) Uani 1 1 d D . . . .
H43A H 0.284283 0.203222 0.578256 0.056 Uiso 0.580(7) 1 calc R U P B 1
H43B H 0.326176 0.157940 0.522025 0.056 Uiso 0.580(7) 1 calc R U P B 1
H43C H 0.334785 0.158105 0.531770 0.056 Uiso 0.420(7) 1 calc R U P B 2
H43D H 0.271082 0.212465 0.576632 0.056 Uiso 0.420(7) 1 calc R U P B 2
C44B C 0.2036(13) 0.1999(11) 0.5101(12) 0.055(5) Uani 0.420(7) 1 d D U P B 2
H44A H 0.215853 0.199178 0.463104 0.066 Uiso 0.420(7) 1 calc R U P B 2
H44B H 0.152097 0.245501 0.514538 0.066 Uiso 0.420(7) 1 calc R U P B 2
C44A C 0.1909(8) 0.2203(8) 0.5147(8) 0.049(4) Uani 0.580(7) 1 d D U P B 1
H44C H 0.192393 0.232439 0.466270 0.059 Uiso 0.580(7) 1 calc R U P B 1
H44D H 0.150061 0.265582 0.529493 0.059 Uiso 0.580(7) 1 calc R U P B 1
C45A C 0.1502(9) 0.1514(8) 0.5466(6) 0.094(2) Uani 0.580(7) 1 d D . P B 1
H45A H 0.089370 0.164066 0.532208 0.112 Uiso 0.580(7) 1 calc R U P B 1
H45B H 0.189659 0.106297 0.530816 0.112 Uiso 0.580(7) 1 calc R U P B 1
C45B C 0.1765(13) 0.1279(11) 0.5508(10) 0.094(2) Uani 0.420(7) 1 d D . P B 2
H45C H 0.230814 0.083175 0.551171 0.112 Uiso 0.420(7) 1 calc R U P B 2
H45D H 0.157059 0.132019 0.596820 0.112 Uiso 0.420(7) 1 calc R U P B 2
C46B C 0.1028(9) 0.1133(9) 0.5271(6) 0.094(2) Uani 0.420(7) 1 d D . P B 2
H46A H 0.044074 0.146422 0.541079 0.140 Uiso 0.420(7) 1 calc R U P B 2
H46B H 0.103001 0.059306 0.545693 0.140 Uiso 0.420(7) 1 calc R U P B 2
H46C H 0.112405 0.124453 0.478897 0.140 Uiso 0.420(7) 1 calc R U P B 2
C46A C 0.1412(7) 0.1306(6) 0.6215(4) 0.094(2) Uani 0.580(7) 1 d D . P B 1
H46D H 0.200821 0.119867 0.635939 0.140 Uiso 0.580(7) 1 calc R U P B 1
H46E H 0.118595 0.084842 0.639208 0.140 Uiso 0.580(7) 1 calc R U P B 1
H46F H 0.098239 0.173531 0.637503 0.140 Uiso 0.580(7) 1 calc R U P B 1
C47 C 0.6718(2) 0.3204(2) 0.34948(18) 0.0388(9) Uani 1 1 d . . . . .
H47A H 0.702400 0.267317 0.372790 0.047 Uiso 1 1 calc R U . . .
H47B H 0.713145 0.352653 0.344218 0.047 Uiso 1 1 calc R U . . .
C48 C 0.6568(2) 0.3203(2) 0.28193(18) 0.0404(10) Uani 1 1 d . . . . .
H48A H 0.621859 0.372256 0.259402 0.048 Uiso 1 1 calc R U . . .
H48B H 0.621023 0.283865 0.286358 0.048 Uiso 1 1 calc R U . . .
C49 C 0.7481(3) 0.2969(2) 0.24124(19) 0.0427(10) Uani 1 1 d . . . . .
H49A H 0.786427 0.249045 0.267337 0.051 Uiso 1 1 calc R U . . .
H49B H 0.779575 0.337558 0.231720 0.051 Uiso 1 1 calc R U . . .
C50 C 0.7384(3) 0.2840(2) 0.17651(19) 0.0442(10) Uani 1 1 d . . . . .
H50A H 0.697522 0.331228 0.151620 0.053 Uiso 1 1 calc R U . . .
H50B H 0.708887 0.242035 0.186403 0.053 Uiso 1 1 calc R U . . .
C51 C 0.8284(3) 0.2636(2) 0.1328(2) 0.0493(11) Uani 1 1 d . . . . .
H51A H 0.872987 0.221846 0.159608 0.059 Uiso 1 1 calc R U . . .
H51B H 0.818378 0.244172 0.097548 0.059 Uiso 1 1 calc R U . . .
C52 C 0.8681(3) 0.3319(3) 0.1012(2) 0.0588(12) Uani 1 1 d . . . . .
H52A H 0.925698 0.315636 0.074051 0.088 Uiso 1 1 calc R U . . .
H52B H 0.879174 0.350871 0.135841 0.088 Uiso 1 1 calc R U . . .
H52C H 0.825041 0.372894 0.073555 0.088 Uiso 1 1 calc R U . . .
C53 C 0.2058(2) 0.5998(2) 0.55535(17) 0.0347(9) Uani 1 1 d . . . . .
C54 C 0.1245(2) 0.6267(2) 0.60090(18) 0.0346(9) Uani 1 1 d . . . . .
C55 C 0.0507(3) 0.6880(2) 0.57971(19) 0.0397(9) Uani 1 1 d . . . . .
H55 H 0.050394 0.713326 0.534126 0.048 Uiso 1 1 calc R U . . .
C56 C -0.0225(3) 0.7126(2) 0.6242(2) 0.0435(10) Uani 1 1 d . . . . .
H56 H -0.072762 0.754440 0.609065 0.052 Uiso 1 1 calc R U . . .
C57 C -0.0225(3) 0.6763(2) 0.6907(2) 0.0472(11) Uani 1 1 d . . . . .
H57 H -0.072595 0.693286 0.721176 0.057 Uiso 1 1 calc R U . . .
C58 C 0.0502(3) 0.6155(2) 0.71271(19) 0.0456(10) Uani 1 1 d . . . . .
H58 H 0.049870 0.590771 0.758444 0.055 Uiso 1 1 calc R U . . .
C59 C 0.1239(3) 0.5901(2) 0.66866(18) 0.0390(9) Uani 1 1 d . . . . .
H59 H 0.173735 0.548041 0.684206 0.047 Uiso 1 1 calc R U . . .
C60 C 0.2358(2) 0.5230(2) 0.55212(16) 0.0322(8) Uani 1 1 d . . . . .
C61 C 0.1770(2) 0.4702(2) 0.57976(16) 0.0321(9) Uani 1 1 d . . . . .
C62 C 0.0884(2) 0.4941(2) 0.56332(17) 0.0369(9) Uani 1 1 d . . . . .
H62 H 0.065163 0.545317 0.538546 0.044 Uiso 1 1 calc R U . . .
C63 C 0.0332(3) 0.4441(2) 0.58255(19) 0.0409(10) Uani 1 1 d . . . . .
H63 H -0.026570 0.461089 0.570042 0.049 Uiso 1 1 calc R U . . .
C64 C 0.0656(3) 0.3698(2) 0.61986(19) 0.0412(10) Uani 1 1 d . . . . .
H64 H 0.027959 0.335729 0.633247 0.049 Uiso 1 1 calc R U . . .
C65 C 0.1532(3) 0.3452(2) 0.63763(18) 0.0390(9) Uani 1 1 d . . . . .
H65 H 0.175571 0.294224 0.663386 0.047 Uiso 1 1 calc R U . . .
C66 C 0.2085(3) 0.3949(2) 0.61780(16) 0.0340(9) Uani 1 1 d . . . . .
H66 H 0.268368 0.377624 0.630241 0.041 Uiso 1 1 calc R U . . .
C67 C 0.5724(2) 0.6871(2) 0.29749(16) 0.0315(8) Uani 1 1 d . . . . .
C68 C 0.6135(2) 0.7468(2) 0.24984(17) 0.0335(9) Uani 1 1 d . . . . .
C69 C 0.6624(2) 0.7823(2) 0.27284(19) 0.0377(9) Uani 1 1 d . . . . .
H69 H 0.664466 0.771423 0.318895 0.045 Uiso 1 1 calc R U . . .
C70 C 0.7079(3) 0.8331(2) 0.2295(2) 0.0458(10) Uani 1 1 d . . . . .
H70 H 0.742769 0.855415 0.245674 0.055 Uiso 1 1 calc R U . . .
C71 C 0.7024(3) 0.8510(2) 0.1629(2) 0.0483(11) Uani 1 1 d . . . . .
H71 H 0.734614 0.884844 0.132832 0.058 Uiso 1 1 calc R U . . .
C72 C 0.6497(3) 0.8196(2) 0.13968(19) 0.0441(10) Uani 1 1 d . . . . .
H72 H 0.643491 0.833994 0.093979 0.053 Uiso 1 1 calc R U . . .
C73 C 0.6061(3) 0.7672(2) 0.18296(18) 0.0388(9) Uani 1 1 d . . . . .
H73 H 0.571058 0.745257 0.166648 0.047 Uiso 1 1 calc R U . . .
C74 C 0.6028(2) 0.6101(2) 0.29463(17) 0.0322(8) Uani 1 1 d . . . . .
C75 C 0.6719(2) 0.5841(2) 0.24056(16) 0.0315(8) Uani 1 1 d . . . . .
C76 C 0.7562(2) 0.6007(2) 0.22404(17) 0.0349(9) Uani 1 1 d . . . . .
H76 H 0.771893 0.628794 0.247974 0.042 Uiso 1 1 calc R U . . .
C77 C 0.8170(3) 0.5763(2) 0.17288(18) 0.0399(9) Uani 1 1 d . . . . .
H77 H 0.874177 0.587686 0.161934 0.048 Uiso 1 1 calc R U . . .
C78 C 0.7949(3) 0.5358(2) 0.13782(18) 0.0424(10) Uani 1 1 d . . . . .
H78 H 0.836427 0.519872 0.102357 0.051 Uiso 1 1 calc R U . . .
C79 C 0.7117(2) 0.5180(2) 0.15429(18) 0.0393(9) Uani 1 1 d . . . . .
H79 H 0.696894 0.488921 0.130847 0.047 Uiso 1 1 calc R U . . .
C80 C 0.6513(3) 0.5427(2) 0.20456(17) 0.0350(9) Uani 1 1 d . . . . .
H80 H 0.594081 0.531331 0.215052 0.042 Uiso 1 1 calc R U . . .
O107 O 0.44428(17) 0.75601(14) 0.09128(12) 0.0421(7) Uani 1 1 d . . . . .
O128 O 0.7214(2) 0.02558(16) 0.03586(15) 0.0585(8) Uani 1 1 d . . . . .
N102 N 0.54466(19) 0.66643(16) 0.04200(14) 0.0331(7) Uani 1 1 d . . . . .
N106 N 0.42729(19) 0.63521(16) 0.12755(14) 0.0334(7) Uani 1 1 d . . . . .
N108 N 0.64600(19) 0.57387(17) -0.00880(14) 0.0329(7) Uani 1 1 d . . . . .
N114 N 0.41408(19) 0.50917(16) 0.16797(14) 0.0318(7) Uani 1 1 d . . . . .
N117 N 0.7567(2) 0.27104(18) -0.03679(15) 0.0396(8) Uani 1 1 d . . . . .
N123 N 0.5296(2) 0.20375(17) 0.14468(14) 0.0367(7) Uani 1 1 d . . . . .
N125 N 0.7351(2) 0.14763(18) -0.00265(17) 0.0484(9) Uani 1 1 d . . . . .
N127 N 0.6267(2) 0.11306(17) 0.08912(15) 0.0405(8) Uani 1 1 d . . . . .
C90 C 0.7972(3) 0.1277(3) -0.0628(2) 0.0651(13) Uani 1 1 d . U . . .
H90A H 0.782207 0.085494 -0.072714 0.078 Uiso 1 1 calc R U . . .
H90B H 0.785387 0.172958 -0.101075 0.078 Uiso 1 1 calc R U . . .
C91 C 0.8953(3) 0.1039(3) -0.0547(3) 0.0715(14) Uani 1 1 d . U . . .
H91A H 0.909219 0.056051 -0.018984 0.086 Uiso 1 1 calc R U . . .
H91B H 0.910671 0.144424 -0.042405 0.086 Uiso 1 1 calc R U . . .
C92 C 0.9529(4) 0.0903(3) -0.1207(3) 0.0792(15) Uani 1 1 d . U . . .
H92A H 0.933900 0.051981 -0.133580 0.095 Uiso 1 1 calc R U . . .
H92B H 0.939042 0.139011 -0.155553 0.095 Uiso 1 1 calc R U . . .
C93 C 1.0526(4) 0.0632(4) -0.1180(3) 0.1050(19) Uani 1 1 d . U . . .
H93A H 1.065518 0.016550 -0.080974 0.126 Uiso 1 1 calc R U . . .
H93B H 1.071692 0.103152 -0.107794 0.126 Uiso 1 1 calc R U . . .
C94 C 1.1098(4) 0.0447(4) -0.1791(3) 0.1078(19) Uani 1 1 d D U . . .
H94A H 1.173214 0.020686 -0.168348 0.129 Uiso 0.481(11) 1 calc R U P C 1
H94B H 1.109307 0.094170 -0.212164 0.129 Uiso 0.481(11) 1 calc R U P C 1
H94C H 1.168308 0.057890 -0.186593 0.129 Uiso 0.519(11) 1 calc R U P C 2
H94D H 1.077188 0.070667 -0.218577 0.129 Uiso 0.519(11) 1 calc R U P C 2
C95B C 1.1243(10) -0.0476(7) -0.1589(8) 0.124(4) Uani 0.519(11) 1 d D U P C 2
H95A H 1.106162 -0.065049 -0.111552 0.186 Uiso 0.519(11) 1 calc R U P C 2
H95B H 1.188615 -0.073522 -0.169482 0.186 Uiso 0.519(11) 1 calc R U P C 2
H95C H 1.086842 -0.060019 -0.183601 0.186 Uiso 0.519(11) 1 calc R U P C 2
C95A C 1.0879(10) -0.0069(10) -0.2131(8) 0.119(4) Uani 0.481(11) 1 d D U P C 1
H95D H 1.140522 -0.051552 -0.215320 0.178 Uiso 0.481(11) 1 calc R U P C 1
H95E H 1.073857 0.022147 -0.257895 0.178 Uiso 0.481(11) 1 calc R U P C 1
H95F H 1.035151 -0.024408 -0.188004 0.178 Uiso 0.481(11) 1 calc R U P C 1
C101 C 0.4704(3) 0.6900(2) 0.08699(18) 0.0356(9) Uani 1 1 d . . . . .
C103 C 0.5750(2) 0.5921(2) 0.03457(17) 0.0346(9) Uani 1 1 d . . . . .
C104 C 0.5278(2) 0.5392(2) 0.07664(17) 0.0311(8) Uani 1 1 d . . . . .
C105 C 0.4552(2) 0.5587(2) 0.12538(17) 0.0330(9) Uani 1 1 d . . . . .
C109 C 0.6732(2) 0.5005(2) -0.01548(16) 0.0320(8) Uani 1 1 d . . . . .
C110 C 0.6278(2) 0.4450(2) 0.02200(17) 0.0325(9) Uani 1 1 d . . . . .
C111 C 0.5543(2) 0.4656(2) 0.06967(17) 0.0319(8) Uani 1 1 d . . . . .
C112 C 0.5103(2) 0.4114(2) 0.11354(17) 0.0311(8) Uani 1 1 d . . . . .
C113 C 0.4431(2) 0.4342(2) 0.16340(17) 0.0320(8) Uani 1 1 d . . . . .
C115 C 0.6550(2) 0.3695(2) 0.01562(17) 0.0322(9) Uani 1 1 d . . . . .
C116 C 0.7304(3) 0.3446(2) -0.02927(18) 0.0361(9) Uani 1 1 d . . . . .
C118 C 0.7118(3) 0.2224(2) 0.00285(19) 0.0389(9) Uani 1 1 d . . . . .
C119 C 0.6390(3) 0.2411(2) 0.05250(18) 0.0354(9) Uani 1 1 d . . . . .
C120 C 0.6102(2) 0.3161(2) 0.05735(18) 0.0342(9) Uani 1 1 d . . . . .
C121 C 0.5377(2) 0.3358(2) 0.10682(17) 0.0316(8) Uani 1 1 d . . . . .
C122 C 0.5012(2) 0.2784(2) 0.15062(17) 0.0328(9) Uani 1 1 d . . . . .
C124 C 0.5958(3) 0.1873(2) 0.09665(18) 0.0372(9) Uani 1 1 d . . . . .
C126 C 0.6957(3) 0.0917(2) 0.0401(2) 0.0474(10) Uani 1 1 d . . . . .
C129 C 0.5901(3) 0.7241(2) -0.00165(18) 0.0383(9) Uani 1 1 d . U . . .
H12A H 0.550388 0.776055 0.000000 0.046 Uiso 1 1 calc R U . . .
H12B H 0.597091 0.720096 -0.047531 0.046 Uiso 1 1 calc R U . . .
C130 C 0.6825(3) 0.7159(2) 0.01584(18) 0.0393(9) Uani 1 1 d . U . . .
H13A H 0.725653 0.667686 0.007619 0.047 Uiso 1 1 calc R U . . .
H13B H 0.677855 0.713052 0.063288 0.047 Uiso 1 1 calc R U . . .
C131 C 0.7181(3) 0.7839(2) -0.02502(19) 0.0480(10) Uani 1 1 d . U . . .
H13C H 0.721469 0.786480 -0.072294 0.058 Uiso 1 1 calc R U . . .
H13D H 0.673874 0.831679 -0.016792 0.058 Uiso 1 1 calc R U . . .
C132 C 0.8109(3) 0.7809(3) -0.0111(2) 0.0594(12) Uani 1 1 d . U . . .
H13E H 0.857910 0.739687 -0.027967 0.071 Uiso 1 1 calc R U . . .
H13F H 0.811812 0.768445 0.037182 0.071 Uiso 1 1 calc R U . . .
C133 C 0.8345(4) 0.8598(3) -0.0443(3) 0.0801(15) Uani 1 1 d . U . . .
H13G H 0.829024 0.873546 -0.091994 0.096 Uiso 1 1 calc R U . . .
H13H H 0.788849 0.900103 -0.025386 0.096 Uiso 1 1 calc R U . . .
C134 C 0.9243(4) 0.8598(4) -0.0363(3) 0.0972(18) Uani 1 1 d . U . . .
H13I H 0.933746 0.910573 -0.058536 0.146 Uiso 1 1 calc R U . . .
H13J H 0.970199 0.820840 -0.055598 0.146 Uiso 1 1 calc R U . . .
H13K H 0.929801 0.848159 0.010786 0.146 Uiso 1 1 calc R U . . .
C135 C 0.3473(2) 0.6606(2) 0.17451(18) 0.0381(9) Uani 1 1 d . U . . .
H13L H 0.301158 0.633907 0.176375 0.046 Uiso 1 1 calc R U . . .
H13M H 0.319694 0.716469 0.158059 0.046 Uiso 1 1 calc R U . . .
C136 C 0.3716(3) 0.6445(2) 0.24347(18) 0.0419(9) Uani 1 1 d . U . . .
H13N H 0.410221 0.677331 0.243001 0.050 Uiso 1 1 calc R U . . .
H13O H 0.407209 0.590179 0.257553 0.050 Uiso 1 1 calc R U . . .
C137 C 0.2868(3) 0.6601(2) 0.2928(2) 0.0466(10) Uani 1 1 d . U . . .
H13P H 0.242766 0.635944 0.285948 0.056 Uiso 1 1 calc R U . . .
H13Q H 0.304201 0.634615 0.337848 0.056 Uiso 1 1 calc R U . . .
C138 C 0.2399(3) 0.7431(2) 0.2890(2) 0.0523(11) Uani 1 1 d . U . . .
H13R H 0.220527 0.768728 0.244467 0.063 Uiso 1 1 calc R U . . .
H13S H 0.283615 0.767887 0.295259 0.063 Uiso 1 1 calc R U . . .
C139 C 0.1560(3) 0.7546(3) 0.3410(3) 0.0714(14) Uani 1 1 d . U . . .
H13T H 0.110897 0.732246 0.333280 0.086 Uiso 1 1 calc R U . . .
H13U H 0.174836 0.726704 0.385395 0.086 Uiso 1 1 calc R U . . .
C140 C 0.1110(4) 0.8396(3) 0.3394(3) 0.0971(19) Uani 1 1 d . U . . .
H14A H 0.085809 0.866285 0.297453 0.146 Uiso 1 1 calc R U . . .
H14B H 0.156511 0.863007 0.343762 0.146 Uiso 1 1 calc R U . . .
H14C H 0.061902 0.843687 0.375917 0.146 Uiso 1 1 calc R U . . .
C147 C 0.5841(3) 0.0537(2) 0.1328(2) 0.0452(10) Uani 1 1 d . U . . .
H14D H 0.550943 0.071217 0.172369 0.054 Uiso 1 1 calc R U . . .
H14E H 0.632532 0.006024 0.147478 0.054 Uiso 1 1 calc R U . . .
C148 C 0.5183(3) 0.0358(2) 0.1001(2) 0.0516(11) Uani 1 1 d . U . . .
H14F H 0.552901 0.008360 0.066207 0.062 Uiso 1 1 calc R U . . .
H14G H 0.476604 0.084403 0.077907 0.062 Uiso 1 1 calc R U . . .
C149 C 0.4627(3) -0.0139(2) 0.1512(2) 0.0515(11) Uani 1 1 d . U . . .
H14H H 0.504398 -0.055706 0.180358 0.062 Uiso 1 1 calc R U . . .
H14I H 0.418505 0.018042 0.178840 0.062 Uiso 1 1 calc R U . . .
C150 C 0.4109(3) -0.0496(3) 0.1213(2) 0.0586(12) Uani 1 1 d . U . . .
H15A H 0.455136 -0.082876 0.094689 0.070 Uiso 1 1 calc R U . . .
H15B H 0.370261 -0.008017 0.091229 0.070 Uiso 1 1 calc R U . . .
C151 C 0.3540(3) -0.0971(3) 0.1731(3) 0.0638(12) Uani 1 1 d . U . . .
H15C H 0.337427 -0.130598 0.152557 0.077 Uiso 1 1 calc R U . . .
H15D H 0.391301 -0.130715 0.208787 0.077 Uiso 1 1 calc R U . . .
C152 C 0.2692(3) -0.0487(3) 0.2021(3) 0.0781(15) Uani 1 1 d . U . . .
H15E H 0.231937 -0.015247 0.167047 0.117 Uiso 1 1 calc R U . . .
H15F H 0.285232 -0.017039 0.224289 0.117 Uiso 1 1 calc R U . . .
H15G H 0.234713 -0.081814 0.234172 0.117 Uiso 1 1 calc R U . . .
C153 C 0.7549(2) 0.4741(2) -0.05736(16) 0.0329(9) Uani 1 1 d . . . . .
C154 C 0.8145(2) 0.5269(2) -0.08380(17) 0.0341(9) Uani 1 1 d . . . . .
C155 C 0.7835(3) 0.6018(2) -0.12158(17) 0.0363(9) Uani 1 1 d . . . . .
H155 H 0.723930 0.618892 -0.134492 0.044 Uiso 1 1 calc R U . . .
C156 C 0.8375(3) 0.6518(2) -0.14070(18) 0.0381(9) Uani 1 1 d . . . . .
H156 H 0.815395 0.702423 -0.166994 0.046 Uiso 1 1 calc R U . . .
C157 C 0.9237(3) 0.6278(2) -0.12147(19) 0.0436(10) Uani 1 1 d . . . . .
H157 H 0.961097 0.662054 -0.134511 0.052 Uiso 1 1 calc R U . . .
C158 C 0.9556(3) 0.5540(3) -0.08319(19) 0.0441(10) Uani 1 1 d . . . . .
H158 H 1.014509 0.537878 -0.069229 0.053 Uiso 1 1 calc R U . . .
C159 C 0.9021(2) 0.5035(2) -0.06520(18) 0.0387(9) Uani 1 1 d . . . . .
H159 H 0.925158 0.452491 -0.039947 0.046 Uiso 1 1 calc R U . . .
C160 C 0.7805(2) 0.3998(2) -0.06636(17) 0.0344(9) Uani 1 1 d . . . . .
C161 C 0.8622(3) 0.3752(2) -0.11259(18) 0.0371(9) Uani 1 1 d . . . . .
C162 C 0.8665(3) 0.4161(2) -0.17887(18) 0.0404(9) Uani 1 1 d . . . . .
H162 H 0.817044 0.458865 -0.193942 0.048 Uiso 1 1 calc R U . . .
C163 C 0.9421(3) 0.3949(3) -0.2227(2) 0.0498(11) Uani 1 1 d . . . . .
H163 H 0.944233 0.422860 -0.267688 0.060 Uiso 1 1 calc R U . . .
C164 C 1.0147(3) 0.3330(3) -0.2010(2) 0.0515(11) Uani 1 1 d . . . . .
H164 H 1.066649 0.318749 -0.231188 0.062 Uiso 1 1 calc R U . . .
C165 C 1.0118(3) 0.2918(2) -0.1356(2) 0.0498(11) Uani 1 1 d . . . . .
H165 H 1.061800 0.249692 -0.120579 0.060 Uiso 1 1 calc R U . . .
C166 C 0.9348(3) 0.3128(2) -0.09198(19) 0.0438(10) Uani 1 1 d . . . . .
H166 H 0.932103 0.283764 -0.047290 0.053 Uiso 1 1 calc R U . . .
C167 C 0.4072(2) 0.3753(2) 0.21083(17) 0.0319(8) Uani 1 1 d . . . . .
C168 C 0.3397(2) 0.3982(2) 0.26651(17) 0.0321(8) Uani 1 1 d . . . . .
C169 C 0.3611(2) 0.4364(2) 0.30503(17) 0.0346(9) Uani 1 1 d . . . . .
H169 H 0.419351 0.445713 0.296436 0.041 Uiso 1 1 calc R U . . .
C170 C 0.2998(2) 0.4609(2) 0.35523(17) 0.0369(9) Uani 1 1 d . . . . .
H170 H 0.315150 0.488116 0.380108 0.044 Uiso 1 1 calc R U . . .
C171 C 0.2152(3) 0.4459(2) 0.36960(18) 0.0392(9) Uani 1 1 d . . . . .
H171 H 0.173359 0.461545 0.405058 0.047 Uiso 1 1 calc R U . . .
C172 C 0.1923(3) 0.4084(2) 0.33238(18) 0.0396(9) Uani 1 1 d . . . . .
H172 H 0.134081 0.398912 0.341657 0.048 Uiso 1 1 calc R U . . .
C173 C 0.2539(2) 0.3841(2) 0.28110(18) 0.0365(9) Uani 1 1 d . . . . .
H173 H 0.237708 0.357835 0.255836 0.044 Uiso 1 1 calc R U . . .
C174 C 0.4349(2) 0.2997(2) 0.20391(17) 0.0339(9) Uani 1 1 d . . . . .
C175 C 0.3964(2) 0.2389(2) 0.25235(18) 0.0363(9) Uani 1 1 d . . . . .
C176 C 0.4087(3) 0.2184(2) 0.31827(19) 0.0470(11) Uani 1 1 d . . . . .
H176 H 0.447042 0.239030 0.332737 0.056 Uiso 1 1 calc R U . . .
C177 C 0.3643(3) 0.1670(2) 0.3634(2) 0.0595(13) Uani 1 1 d . . . . .
H177 H 0.373053 0.152085 0.408668 0.071 Uiso 1 1 calc R U . . .
C178 C 0.3075(3) 0.1379(2) 0.3423(3) 0.0632(14) Uani 1 1 d . . . . .
H178 H 0.275141 0.104934 0.373410 0.076 Uiso 1 1 calc R U . . .
C179 C 0.2978(3) 0.1563(2) 0.2769(2) 0.0536(12) Uani 1 1 d . . . . .
H179 H 0.259782 0.135088 0.262588 0.064 Uiso 1 1 calc R U . . .
C180 C 0.3431(2) 0.2057(2) 0.2314(2) 0.0413(10) Uani 1 1 d . . . . .
H180 H 0.337819 0.216923 0.185765 0.050 Uiso 1 1 calc R U . . .

loop_
_atom_site_aniso_label
_atom_site_aniso_U_11
_atom_site_aniso_U_22
_atom_site_aniso_U_33
_atom_site_aniso_U_23
_atom_site_aniso_U_13
_atom_site_aniso_U_12
O7 0.079(2) 0.0319(18) 0.094(3) -0.0247(17) 0.036(2) -0.0157(16)
O28 0.0496(17) 0.0347(17) 0.0526(16) -0.0189(14) 0.0050(14) -0.0119(14)
N2B 0.055(2) 0.0346(19) 0.075(2) -0.0238(17) 0.0244(18) -0.0131(16)
N2A 0.055(2) 0.0346(19) 0.075(2) -0.0238(17) 0.0244(18) -0.0131(16)
N6 0.049(2) 0.0294(19) 0.0474(19) -0.0125(16) 0.0076(17) -0.0113(16)
N8 0.0437(19) 0.0335(19) 0.0475(19) -0.0165(16) 0.0034(16) -0.0104(16)
N14 0.0394(18) 0.0329(19) 0.0356(17) -0.0106(15) -0.0011(15) -0.0102(15)
N17 0.0344(17) 0.0397(19) 0.0317(16) -0.0152(15) -0.0021(14) -0.0142(15)
N23 0.0331(17) 0.0330(18) 0.0339(16) -0.0143(15) -0.0004(14) -0.0117(15)
N25 0.0357(17) 0.0333(18) 0.0378(17) -0.0147(15) 0.0021(15) -0.0140(15)
N27 0.0305(16) 0.0335(19) 0.0443(18) -0.0191(15) 0.0030(15) -0.0097(15)
C1 0.056(3) 0.043(3) 0.062(3) -0.017(2) 0.015(2) -0.016(2)
C3 0.047(2) 0.033(2) 0.051(2) -0.016(2) 0.005(2) -0.010(2)
C4 0.036(2) 0.034(2) 0.039(2) -0.0126(19) -0.0021(18) -0.0082(18)
C5 0.043(2) 0.035(2) 0.040(2) -0.0130(19) -0.0016(19) -0.012(2)
C9 0.040(2) 0.033(2) 0.038(2) -0.0141(18) -0.0010(18) -0.0091(19)
C10 0.036(2) 0.034(2) 0.0327(19) -0.0155(18) 0.0007(17) -0.0111(18)
C11 0.034(2) 0.034(2) 0.036(2) -0.0155(18) -0.0001(17) -0.0095(18)
C12 0.033(2) 0.039(2) 0.0335(19) -0.0157(18) -0.0027(17) -0.0090(18)
C13 0.039(2) 0.032(2) 0.0297(18) -0.0122(17) -0.0029(17) -0.0112(18)
C15 0.034(2) 0.036(2) 0.0316(19) -0.0157(18) -0.0021(17) -0.0112(18)
C16 0.036(2) 0.033(2) 0.0309(19) -0.0141(17) -0.0022(17) -0.0112(18)
C18 0.038(2) 0.037(2) 0.0300(19) -0.0154(18) -0.0036(17) -0.0105(19)
C19 0.033(2) 0.036(2) 0.0336(19) -0.0166(18) -0.0017(17) -0.0132(18)
C20 0.033(2) 0.038(2) 0.0303(19) -0.0151(18) -0.0044(17) -0.0099(18)
C21 0.0286(19) 0.038(2) 0.0295(18) -0.0153(17) -0.0027(16) -0.0096(18)
C22 0.030(2) 0.037(2) 0.0352(19) -0.0174(18) -0.0026(17) -0.0104(18)
C24 0.033(2) 0.037(2) 0.036(2) -0.0185(19) -0.0042(17) -0.0090(18)
C26 0.041(2) 0.033(2) 0.041(2) -0.0167(19) -0.0026(19) -0.0106(19)
C29B 0.0609(18) 0.0569(17) 0.0787(18) -0.0288(16) 0.0108(15) -0.0152(15)
C29A 0.0609(18) 0.0569(17) 0.0787(18) -0.0288(16) 0.0108(15) -0.0152(15)
C30B 0.0609(18) 0.0569(17) 0.0787(18) -0.0288(16) 0.0108(15) -0.0152(15)
C30A 0.0609(18) 0.0569(17) 0.0787(18) -0.0288(16) 0.0108(15) -0.0152(15)
C31B 0.0609(18) 0.0569(17) 0.0787(18) -0.0288(16) 0.0108(15) -0.0152(15)
C31A 0.0609(18) 0.0569(17) 0.0787(18) -0.0288(16) 0.0108(15) -0.0152(15)
C32 0.076(3) 0.110(4) 0.121(4) -0.028(4) -0.002(3) -0.016(3)
C33 0.074(4) 0.166(5) 0.096(4) -0.055(4) 0.006(4) -0.020(4)
C34 0.112(5) 0.161(6) 0.145(6) -0.032(5) -0.038(5) -0.030(5)
C35 0.050(2) 0.034(2) 0.049(2) -0.0107(19) 0.003(2) -0.013(2)
C36 0.051(2) 0.039(2) 0.054(2) -0.007(2) 0.000(2) -0.017(2)
C37 0.051(2) 0.047(3) 0.059(3) -0.013(2) -0.002(2) -0.019(2)
C38 0.060(3) 0.054(3) 0.070(3) -0.006(2) -0.008(2) -0.020(2)
C39 0.062(3) 0.063(3) 0.081(3) -0.004(3) -0.015(3) -0.030(2)
C40 0.076(3) 0.066(3) 0.096(4) -0.017(3) -0.013(3) -0.027(3)
C41 0.044(2) 0.031(2) 0.035(2) -0.0102(18) 0.0022(18) -0.0134(18)
C42 0.044(2) 0.042(2) 0.037(2) -0.0178(19) 0.0036(18) -0.020(2)
C43 0.057(3) 0.051(3) 0.041(2) -0.016(2) 0.001(2) -0.028(2)
C44B 0.068(7) 0.063(10) 0.055(6) -0.038(7) 0.011(6) -0.037(7)
C44A 0.063(5) 0.065(8) 0.044(4) -0.030(5) 0.011(4) -0.044(6)
C45A 0.099(5) 0.123(6) 0.074(3) -0.009(4) 0.002(4) -0.074(5)
C45B 0.099(5) 0.123(6) 0.074(3) -0.009(4) 0.002(4) -0.074(5)
C46B 0.099(5) 0.123(6) 0.074(3) -0.009(4) 0.002(4) -0.074(5)
C46A 0.099(5) 0.123(6) 0.074(3) -0.009(4) 0.002(4) -0.074(5)
C47 0.037(2) 0.038(2) 0.046(2) -0.0196(19) 0.0002(19) -0.0103(19)
C48 0.035(2) 0.047(3) 0.046(2) -0.025(2) 0.0019(19) -0.0120(19)
C49 0.037(2) 0.052(3) 0.045(2) -0.023(2) -0.0030(19) -0.010(2)
C50 0.044(2) 0.050(3) 0.042(2) -0.021(2) -0.0024(19) -0.011(2)
C51 0.048(2) 0.056(3) 0.047(2) -0.026(2) -0.002(2) -0.010(2)
C52 0.046(3) 0.084(4) 0.052(3) -0.031(3) 0.000(2) -0.016(3)
C53 0.037(2) 0.035(2) 0.0343(19) -0.0130(18) -0.0006(17) -0.0116(18)
C54 0.035(2) 0.033(2) 0.040(2) -0.0161(18) 0.0061(18) -0.0147(19)
C55 0.039(2) 0.040(2) 0.041(2) -0.014(2) -0.0008(19) -0.011(2)
C56 0.032(2) 0.044(3) 0.054(3) -0.019(2) 0.001(2) -0.0086(19)
C57 0.043(2) 0.055(3) 0.049(2) -0.024(2) 0.007(2) -0.017(2)
C58 0.051(3) 0.056(3) 0.036(2) -0.019(2) 0.008(2) -0.024(2)
C59 0.044(2) 0.040(2) 0.036(2) -0.0151(19) 0.0018(18) -0.0147(19)
C60 0.031(2) 0.042(2) 0.0263(18) -0.0096(17) -0.0020(16) -0.0139(18)
C61 0.035(2) 0.038(2) 0.0253(18) -0.0129(18) 0.0002(16) -0.0101(18)
C62 0.039(2) 0.039(2) 0.034(2) -0.0128(18) -0.0042(18) -0.0094(19)
C63 0.033(2) 0.048(3) 0.045(2) -0.021(2) 0.0004(19) -0.011(2)
C64 0.041(2) 0.045(3) 0.044(2) -0.016(2) 0.002(2) -0.019(2)
C65 0.043(2) 0.039(2) 0.035(2) -0.0110(18) 0.0047(19) -0.016(2)
C66 0.039(2) 0.039(2) 0.0275(18) -0.0108(18) 0.0020(17) -0.0160(19)
C67 0.033(2) 0.035(2) 0.0304(18) -0.0113(17) -0.0033(16) -0.0126(18)
C68 0.033(2) 0.029(2) 0.037(2) -0.0111(18) -0.0026(17) -0.0046(17)
C69 0.038(2) 0.037(2) 0.041(2) -0.0130(19) -0.0019(18) -0.0125(19)
C70 0.044(2) 0.039(2) 0.056(3) -0.015(2) 0.002(2) -0.015(2)
C71 0.049(3) 0.033(2) 0.057(3) -0.015(2) 0.016(2) -0.013(2)
C72 0.059(3) 0.035(2) 0.032(2) -0.0100(19) 0.005(2) -0.009(2)
C73 0.047(2) 0.034(2) 0.036(2) -0.0102(18) -0.0051(19) -0.0092(19)
C74 0.031(2) 0.039(2) 0.0293(18) -0.0102(17) -0.0034(16) -0.0115(18)
C75 0.033(2) 0.032(2) 0.0298(18) -0.0093(17) -0.0031(16) -0.0091(17)
C76 0.037(2) 0.036(2) 0.034(2) -0.0089(18) -0.0040(17) -0.0130(18)
C77 0.034(2) 0.045(2) 0.038(2) -0.013(2) 0.0030(18) -0.0096(19)
C78 0.038(2) 0.052(3) 0.035(2) -0.018(2) 0.0017(18) -0.005(2)
C79 0.040(2) 0.044(2) 0.038(2) -0.0173(19) -0.0063(18) -0.009(2)
C80 0.036(2) 0.039(2) 0.0322(19) -0.0136(18) -0.0026(17) -0.0093(18)
O107 0.0455(16) 0.0340(16) 0.0493(16) -0.0190(13) 0.0010(13) -0.0106(13)
O128 0.068(2) 0.0323(17) 0.068(2) -0.0177(15) 0.0071(17) -0.0078(15)
N102 0.0349(17) 0.0320(18) 0.0362(16) -0.0159(15) 0.0006(14) -0.0107(15)
N106 0.0344(17) 0.0308(18) 0.0387(17) -0.0172(15) 0.0005(14) -0.0092(15)
N108 0.0338(17) 0.0385(19) 0.0302(15) -0.0142(15) -0.0027(14) -0.0106(15)
N114 0.0345(17) 0.0304(18) 0.0345(16) -0.0135(15) -0.0049(14) -0.0087(15)
N117 0.0424(19) 0.0340(19) 0.0417(18) -0.0147(16) -0.0009(16) -0.0075(16)
N123 0.0396(18) 0.0355(19) 0.0369(17) -0.0120(15) -0.0047(15) -0.0101(15)
N125 0.055(2) 0.032(2) 0.054(2) -0.0175(17) 0.0075(18) -0.0093(17)
N127 0.048(2) 0.0267(18) 0.0435(18) -0.0110(15) 0.0004(16) -0.0075(16)
C90 0.072(3) 0.054(3) 0.067(3) -0.027(2) 0.008(3) -0.012(3)
C91 0.071(3) 0.063(3) 0.072(3) -0.025(3) -0.008(3) 0.000(3)
C92 0.075(3) 0.084(4) 0.078(3) -0.040(3) 0.007(3) -0.013(3)
C93 0.086(4) 0.119(4) 0.092(4) -0.046(3) 0.004(3) 0.007(4)
C94 0.102(4) 0.122(4) 0.113(4) -0.067(4) 0.031(4) -0.042(4)
C95B 0.125(7) 0.130(7) 0.124(7) -0.066(6) 0.029(6) -0.039(6)
C95A 0.117(7) 0.135(8) 0.120(7) -0.068(6) 0.016(6) -0.042(6)
C101 0.039(2) 0.031(2) 0.041(2) -0.0122(19) -0.0067(18) -0.0121(19)
C103 0.037(2) 0.037(2) 0.035(2) -0.0154(18) -0.0060(18) -0.0100(19)
C104 0.031(2) 0.034(2) 0.0330(19) -0.0135(18) -0.0054(17) -0.0094(18)
C105 0.034(2) 0.036(2) 0.035(2) -0.0153(18) -0.0063(17) -0.0089(18)
C109 0.034(2) 0.033(2) 0.0296(18) -0.0115(17) -0.0049(17) -0.0068(18)
C110 0.033(2) 0.036(2) 0.0317(19) -0.0133(18) -0.0070(17) -0.0078(18)
C111 0.032(2) 0.035(2) 0.0311(19) -0.0108(18) -0.0040(17) -0.0098(18)
C112 0.032(2) 0.031(2) 0.0341(19) -0.0145(17) -0.0079(17) -0.0060(17)
C113 0.031(2) 0.037(2) 0.0321(19) -0.0139(18) -0.0016(17) -0.0121(18)
C115 0.033(2) 0.036(2) 0.0290(18) -0.0136(18) -0.0023(16) -0.0069(18)
C116 0.040(2) 0.036(2) 0.036(2) -0.0122(18) -0.0071(18) -0.0095(19)
C118 0.038(2) 0.036(2) 0.043(2) -0.016(2) -0.0043(19) -0.0039(19)
C119 0.039(2) 0.032(2) 0.037(2) -0.0113(18) -0.0097(18) -0.0051(18)
C120 0.034(2) 0.037(2) 0.036(2) -0.0146(18) -0.0093(17) -0.0088(18)
C121 0.031(2) 0.036(2) 0.0308(19) -0.0114(17) -0.0032(17) -0.0105(18)
C122 0.035(2) 0.027(2) 0.038(2) -0.0097(18) -0.0103(17) -0.0066(18)
C124 0.040(2) 0.032(2) 0.042(2) -0.0123(19) -0.0083(19) -0.0083(19)
C126 0.049(3) 0.037(3) 0.055(3) -0.016(2) -0.003(2) -0.008(2)
C129 0.043(2) 0.033(2) 0.041(2) -0.0114(18) -0.0002(18) -0.0140(19)
C130 0.043(2) 0.044(2) 0.039(2) -0.0197(18) -0.0006(18) -0.0172(19)
C131 0.057(3) 0.060(3) 0.041(2) -0.021(2) 0.007(2) -0.035(2)
C132 0.057(3) 0.086(3) 0.056(2) -0.034(2) 0.009(2) -0.042(2)
C133 0.072(3) 0.098(4) 0.080(3) -0.011(3) -0.006(3) -0.049(3)
C134 0.093(4) 0.095(4) 0.108(4) -0.011(4) -0.018(4) -0.043(4)
C135 0.033(2) 0.040(2) 0.044(2) -0.0196(19) 0.0019(18) -0.0091(18)
C136 0.041(2) 0.049(2) 0.044(2) -0.0240(19) 0.0012(18) -0.0147(19)
C137 0.049(2) 0.051(3) 0.048(2) -0.022(2) -0.003(2) -0.018(2)
C138 0.049(2) 0.054(3) 0.056(2) -0.023(2) 0.001(2) -0.015(2)
C139 0.065(3) 0.070(3) 0.078(3) -0.038(3) 0.007(3) -0.009(3)
C140 0.087(4) 0.094(4) 0.099(4) -0.050(4) 0.014(3) -0.002(3)
C147 0.056(3) 0.031(2) 0.047(2) -0.0112(19) -0.002(2) -0.012(2)
C148 0.058(3) 0.046(3) 0.053(2) -0.008(2) -0.009(2) -0.020(2)
C149 0.051(2) 0.045(2) 0.059(3) -0.016(2) -0.005(2) -0.014(2)
C150 0.060(3) 0.053(3) 0.069(3) -0.014(2) -0.015(2) -0.021(2)
C151 0.058(3) 0.058(3) 0.082(3) -0.023(3) -0.009(3) -0.019(2)
C152 0.068(3) 0.062(3) 0.104(4) -0.019(3) -0.008(3) -0.021(3)
C153 0.030(2) 0.040(2) 0.0283(18) -0.0092(17) -0.0061(16) -0.0075(18)
C154 0.035(2) 0.040(2) 0.0292(18) -0.0148(19) -0.0010(17) -0.0098(19)
C155 0.036(2) 0.044(3) 0.0318(19) -0.0139(19) 0.0006(17) -0.013(2)
C156 0.039(2) 0.042(2) 0.035(2) -0.0116(19) 0.0023(18) -0.015(2)
C157 0.044(2) 0.052(3) 0.042(2) -0.018(2) 0.000(2) -0.021(2)
C158 0.034(2) 0.057(3) 0.045(2) -0.017(2) -0.0004(19) -0.017(2)
C159 0.035(2) 0.044(2) 0.037(2) -0.0127(19) -0.0025(18) -0.0093(19)
C160 0.035(2) 0.039(2) 0.0297(19) -0.0122(18) -0.0017(17) -0.0076(18)
C161 0.037(2) 0.038(2) 0.039(2) -0.0173(19) 0.0027(18) -0.012(2)
C162 0.043(2) 0.042(2) 0.038(2) -0.0129(19) 0.0019(19) -0.015(2)
C163 0.053(3) 0.059(3) 0.040(2) -0.020(2) 0.007(2) -0.020(2)
C164 0.046(3) 0.058(3) 0.052(3) -0.027(2) 0.012(2) -0.015(2)
C165 0.040(2) 0.050(3) 0.053(3) -0.018(2) 0.002(2) -0.004(2)
C166 0.040(2) 0.048(3) 0.039(2) -0.014(2) 0.0028(19) -0.009(2)
C167 0.034(2) 0.036(2) 0.0306(19) -0.0103(17) -0.0090(17) -0.0100(18)
C168 0.035(2) 0.031(2) 0.0313(19) -0.0085(17) -0.0035(17) -0.0100(17)
C169 0.036(2) 0.038(2) 0.0325(19) -0.0100(18) -0.0031(17) -0.0132(18)
C170 0.038(2) 0.042(2) 0.034(2) -0.0148(18) -0.0061(18) -0.0091(19)
C171 0.037(2) 0.045(2) 0.0323(19) -0.0128(19) 0.0008(17) -0.0074(19)
C172 0.034(2) 0.045(2) 0.040(2) -0.0131(19) 0.0016(18) -0.0130(19)
C173 0.038(2) 0.040(2) 0.038(2) -0.0127(19) -0.0049(18) -0.0176(19)
C174 0.034(2) 0.039(2) 0.0340(19) -0.0124(18) -0.0024(17) -0.0148(18)
C175 0.038(2) 0.028(2) 0.041(2) -0.0140(18) -0.0014(18) -0.0052(18)
C176 0.064(3) 0.037(2) 0.039(2) -0.012(2) 0.001(2) -0.013(2)
C177 0.090(4) 0.040(3) 0.043(2) -0.018(2) 0.013(2) -0.015(3)
C178 0.071(3) 0.035(3) 0.076(3) -0.023(3) 0.032(3) -0.021(2)
C179 0.047(3) 0.038(3) 0.079(3) -0.025(2) 0.006(3) -0.014(2)
C180 0.037(2) 0.035(2) 0.052(2) -0.015(2) 0.001(2) -0.0117(19)

loop_
_atom_type_symbol
_atom_type_description
_atom_type_scat_dispersion_real
_atom_type_scat_dispersion_imag
_atom_type_scat_source
C C 0.0181 0.0091 'International Tables Vol C Tables 4.2.6.8 and 6.1.1.4'
H H 0.0000 0.0000 'International Tables Vol C Tables 4.2.6.8 and 6.1.1.4'
N N 0.0311 0.0180 'International Tables Vol C Tables 4.2.6.8 and 6.1.1.4'
O O 0.0492 0.0322 'International Tables Vol C Tables 4.2.6.8 and 6.1.1.4'

loop_
_geom_angle_atom_site_label_1
_geom_angle_atom_site_label_2
_geom_angle_atom_site_label_3
_geom_angle
_geom_angle_site_symmetry_1
_geom_angle_site_symmetry_3
_geom_angle_publ_flag
C1 N2B C29B 114.8(11) . . ?
C3 N2B C1 121.7(9) . . ?
C3 N2B C29B 117.8(12) . . ?
C1 N2A C29A 115.5(5) . . ?
C3 N2A C1 124.2(4) . . ?
C3 N2A C29A 118.9(5) . . ?
C1 N6 C35 117.8(3) . . ?
C5 N6 C1 123.0(3) . . ?
C5 N6 C35 119.2(3) . . ?
C3 N8 C9 117.8(3) . . ?
C5 N14 C13 117.6(3) . . ?
C18 N17 C16 118.1(3) . . ?
C24 N23 C22 117.5(3) . . ?
C18 N25 C26 122.9(3) . . ?
C18 N25 C41 119.2(3) . . ?
C26 N25 C41 117.9(3) . . ?
C24 N27 C26 123.8(3) . . ?
C24 N27 C47 119.0(3) . . ?
C26 N27 C47 117.2(3) . . ?
O7 C1 N2B 120.5(6) . . ?
O7 C1 N2A 121.7(4) . . ?
O7 C1 N6 121.1(4) . . ?
N6 C1 N2B 118.5(6) . . ?
N6 C1 N2A 117.2(4) . . ?
N2B C3 C4 116.9(6) . . ?
N2A C3 C4 115.6(4) . . ?
N8 C3 N2B 118.7(6) . . ?
N8 C3 N2A 120.0(4) . . ?
N8 C3 C4 124.3(3) . . ?
C5 C4 C3 123.4(3) . . ?
C11 C4 C3 118.0(3) . . ?
C11 C4 C5 118.6(3) . . ?
N6 C5 C4 116.5(3) . . ?
N14 C5 N6 119.2(3) . . ?
N14 C5 C4 124.3(3) . . ?
N8 C9 C10 121.8(3) . . ?
N8 C9 C53 121.1(3) . . ?
C10 C9 C53 117.0(3) . . ?
C9 C10 C11 118.6(3) . . ?
C15 C10 C9 122.0(3) . . ?
C15 C10 C11 119.3(3) . . ?
C4 C11 C10 119.4(3) . . ?
C4 C11 C12 118.5(3) . . ?
C10 C11 C12 122.1(3) . . ?
C13 C12 C11 119.3(3) . . ?
C21 C12 C11 119.2(3) . . ?
C21 C12 C13 121.3(3) . . ?
N14 C13 C12 121.6(3) . . ?
N14 C13 C67 120.8(3) . . ?
C12 C13 C67 117.6(3) . . ?
C10 C15 C16 122.3(3) . . ?
C10 C15 C20 118.9(3) . . ?
C16 C15 C20 118.7(3) . . ?
N17 C16 C15 121.7(3) . . ?
N17 C16 C60 121.5(3) . . ?
C15 C16 C60 116.7(3) . . ?
N17 C18 N25 119.3(3) . . ?
N17 C18 C19 124.1(3) . . ?
N25 C18 C19 116.6(3) . . ?
C18 C19 C24 123.6(3) . . ?
C20 C19 C18 118.2(3) . . ?
C20 C19 C24 118.2(3) . . ?
C15 C20 C21 122.0(3) . . ?
C19 C20 C15 119.2(3) . . ?
C19 C20 C21 118.7(3) . . ?
C12 C21 C20 118.4(3) . . ?
C12 C21 C22 122.4(3) . . ?
C22 C21 C20 119.2(3) . . ?
N23 C22 C21 121.7(3) . . ?
N23 C22 C74 121.2(3) . . ?
C21 C22 C74 117.1(3) . . ?
N23 C24 N27 120.2(3) . . ?
N23 C24 C19 124.6(3) . . ?
N27 C24 C19 115.3(3) . . ?
O28 C26 N25 121.3(3) . . ?
O28 C26 N27 121.0(3) . . ?
N27 C26 N25 117.7(3) . . ?
N2B C29B H29A 109.8 . . ?
N2B C29B H29B 109.8 . . ?
H29A C29B H29B 108.3 . . ?
C30B C29B N2B 109.3(13) . . ?
C30B C29B H29A 109.8 . . ?
C30B C29B H29B 109.8 . . ?
N2A C29A H29C 109.9 . . ?
N2A C29A H29D 109.9 . . ?
H29C C29A H29D 108.3 . . ?
C30A C29A N2A 108.8(6) . . ?
C30A C29A H29C 109.9 . . ?
C30A C29A H29D 109.9 . . ?
C29B C30B H30A 110.1 . . ?
C29B C30B H30B 110.1 . . ?
C29B C30B C31B 108.0(13) . . ?
H30A C30B H30B 108.4 . . ?
C31B C30B H30A 110.1 . . ?
C31B C30B H30B 110.1 . . ?
C29A C30A H30C 109.7 . . ?
C29A C30A H30D 109.7 . . ?
C29A C30A C31A 109.7(5) . . ?
H30C C30A H30D 108.2 . . ?
C31A C30A H30C 109.7 . . ?
C31A C30A H30D 109.7 . . ?
C30B C31B H31A 99.0 . . ?
C30B C31B H31B 99.0 . . ?
H31A C31B H31B 103.9 . . ?
C32 C31B C30B 150.7(14) . . ?
C32 C31B H31A 99.0 . . ?
C32 C31B H31B 99.0 . . ?
C30A C31A H31C 109.3 . . ?
C30A C31A H31D 109.3 . . ?
H31C C31A H31D 107.9 . . ?
C32 C31A C30A 111.7(6) . . ?
C32 C31A H31C 109.3 . . ?
C32 C31A H31D 109.3 . . ?
C31B C32 H32C 109.2 . . ?
C31B C32 H32D 109.2 . . ?
C31A C32 H32A 108.6 . . ?
C31A C32 H32B 108.6 . . ?
C31A C32 C33 114.7(6) . . ?
H32A C32 H32B 107.6 . . ?
H32C C32 H32D 107.9 . . ?
C33 C32 C31B 112.0(9) . . ?
C33 C32 H32A 108.6 . . ?
C33 C32 H32B 108.6 . . ?
C33 C32 H32C 109.2 . . ?
C33 C32 H32D 109.2 . . ?
C32 C33 H33A 109.3 . . ?
C32 C33 H33B 109.3 . . ?
H33A C33 H33B 108.0 . . ?
C34 C33 C32 111.6(6) . . ?
C34 C33 H33A 109.3 . . ?
C34 C33 H33B 109.3 . . ?
C33 C34 H34A 109.5 . . ?
C33 C34 H34B 109.5 . . ?
C33 C34 H34C 109.5 . . ?
H34A C34 H34B 109.5 . . ?
H34A C34 H34C 109.5 . . ?
H34B C34 H34C 109.5 . . ?
N6 C35 H35A 109.0 . . ?
N6 C35 H35B 109.0 . . ?
N6 C35 C36 112.9(3) . . ?
H35A C35 H35B 107.8 . . ?
C36 C35 H35A 109.0 . . ?
C36 C35 H35B 109.0 . . ?
C35 C36 H36A 109.3 . . ?
C35 C36 H36B 109.3 . . ?
C35 C36 C37 111.5(3) . . ?
H36A C36 H36B 108.0 . . ?
C37 C36 H36A 109.3 . . ?
C37 C36 H36B 109.3 . . ?
C36 C37 H37A 108.8 . . ?
C36 C37 H37B 108.8 . . ?
H37A C37 H37B 107.7 . . ?
C38 C37 C36 113.9(4) . . ?
C38 C37 H37A 108.8 . . ?
C38 C37 H37B 108.8 . . ?
C37 C38 H38A 108.9 . . ?
C37 C38 H38B 108.9 . . ?
C37 C38 C39 113.6(4) . . ?
H38A C38 H38B 107.7 . . ?
C39 C38 H38A 108.9 . . ?
C39 C38 H38B 108.9 . . ?
C38 C39 H39A 109.2 . . ?
C38 C39 H39B 109.2 . . ?
H39A C39 H39B 107.9 . . ?
C40 C39 C38 112.2(4) . . ?
C40 C39 H39A 109.2 . . ?
C40 C39 H39B 109.2 . . ?
C39 C40 H40A 109.5 . . ?
C39 C40 H40B 109.5 . . ?
C39 C40 H40C 109.5 . . ?
H40A C40 H40B 109.5 . . ?
H40A C40 H40C 109.5 . . ?
H40B C40 H40C 109.5 . . ?
N25 C41 H41A 108.9 . . ?
N25 C41 H41B 108.9 . . ?
N25 C41 C42 113.4(3) . . ?
H41A C41 H41B 107.7 . . ?
C42 C41 H41A 108.9 . . ?
C42 C41 H41B 108.9 . . ?
C41 C42 H42A 109.3 . . ?
C41 C42 H42B 109.3 . . ?
H42A C42 H42B 108.0 . . ?
C43 C42 C41 111.5(3) . . ?
C43 C42 H42A 109.3 . . ?
C43 C42 H42B 109.3 . . ?
C42 C43 H43A 109.3 . . ?
C42 C43 H43B 109.3 . . ?
C42 C43 H43C 107.6 . . ?
C42 C43 H43D 107.6 . . ?
C42 C43 C44A 111.8(5) . . ?
H43A C43 H43B 107.9 . . ?
H43C C43 H43D 107.0 . . ?
C44B C43 C42 118.9(7) . . ?
C44B C43 H43C 107.6 . . ?
C44B C43 H43D 107.6 . . ?
C44A C43 H43A 109.3 . . ?
C44A C43 H43B 109.3 . . ?
C43 C44B H44A 109.1 . . ?
C43 C44B H44B 109.1 . . ?
C43 C44B C45B 112.7(12) . . ?
H44A C44B H44B 107.8 . . ?
C45B C44B H44A 109.1 . . ?
C45B C44B H44B 109.1 . . ?
C43 C44A H44C 108.6 . . ?
C43 C44A H44D 108.6 . . ?
C43 C44A C45A 114.5(8) . . ?
H44C C44A H44D 107.6 . . ?
C45A C44A H44C 108.6 . . ?
C45A C44A H44D 108.6 . . ?
C44A C45A H45A 109.1 . . ?
C44A C45A H45B 109.1 . . ?
H45A C45A H45B 107.8 . . ?
C46A C45A C44A 112.6(11) . . ?
C46A C45A H45A 109.1 . . ?
C46A C45A H45B 109.1 . . ?
C44B C45B H45C 108.6 . . ?
C44B C45B H45D 108.6 . . ?
H45C C45B H45D 107.6 . . ?
C46B C45B C44B 114.6(13) . . ?
C46B C45B H45C 108.6 . . ?
C46B C45B H45D 108.6 . . ?
C45B C46B H46A 109.5 . . ?
C45B C46B H46B 109.5 . . ?
C45B C46B H46C 109.5 . . ?
H46A C46B H46B 109.5 . . ?
H46A C46B H46C 109.5 . . ?
H46B C46B H46C 109.5 . . ?
C45A C46A H46D 109.5 . . ?
C45A C46A H46E 109.5 . . ?
C45A C46A H46F 109.5 . . ?
H46D C46A H46E 109.5 . . ?
H46D C46A H46F 109.5 . . ?
H46E C46A H46F 109.5 . . ?
N27 C47 H47A 108.8 . . ?
N27 C47 H47B 108.8 . . ?
N27 C47 C48 113.7(3) . . ?
H47A C47 H47B 107.7 . . ?
C48 C47 H47A 108.8 . . ?
C48 C47 H47B 108.8 . . ?
C47 C48 H48A 109.7 . . ?
C47 C48 H48B 109.7 . . ?
C47 C48 C49 109.8(3) . . ?
H48A C48 H48B 108.2 . . ?
C49 C48 H48A 109.7 . . ?
C49 C48 H48B 109.7 . . ?
C48 C49 H49A 109.1 . . ?
C48 C49 H49B 109.1 . . ?
C48 C49 C50 112.6(3) . . ?
H49A C49 H49B 107.8 . . ?
C50 C49 H49A 109.1 . . ?
C50 C49 H49B 109.1 . . ?
C49 C50 H50A 108.7 . . ?
C49 C50 H50B 108.7 . . ?
C49 C50 C51 114.3(3) . . ?
H50A C50 H50B 107.6 . . ?
C51 C50 H50A 108.7 . . ?
C51 C50 H50B 108.7 . . ?
C50 C51 H51A 109.0 . . ?
C50 C51 H51B 109.0 . . ?
H51A C51 H51B 107.8 . . ?
C52 C51 C50 112.8(3) . . ?
C52 C51 H51A 109.0 . . ?
C52 C51 H51B 109.0 . . ?
C51 C52 H52A 109.5 . . ?
C51 C52 H52B 109.5 . . ?
C51 C52 H52C 109.5 . . ?
H52A C52 H52B 109.5 . . ?
H52A C52 H52C 109.5 . . ?
H52B C52 H52C 109.5 . . ?
C9 C53 C54 118.3(3) . . ?
C60 C53 C9 120.8(3) . . ?
C60 C53 C54 120.9(3) . . ?
C55 C54 C53 122.8(3) . . ?
C55 C54 C59 118.8(3) . . ?
C59 C54 C53 118.4(3) . . ?
C54 C55 H55 119.6 . . ?
C56 C55 C54 120.8(4) . . ?
C56 C55 H55 119.6 . . ?
C55 C56 H56 120.0 . . ?
C57 C56 C55 120.0(4) . . ?
C57 C56 H56 120.0 . . ?
C56 C57 H57 120.0 . . ?
C58 C57 C56 120.1(4) . . ?
C58 C57 H57 120.0 . . ?
C57 C58 H58 119.7 . . ?
C57 C58 C59 120.5(4) . . ?
C59 C58 H58 119.7 . . ?
C54 C59 H59 120.1 . . ?
C58 C59 C54 119.8(4) . . ?
C58 C59 H59 120.1 . . ?
C16 C60 C61 117.0(3) . . ?
C53 C60 C16 120.8(3) . . ?
C53 C60 C61 121.8(3) . . ?
C62 C61 C60 118.9(3) . . ?
C62 C61 C66 118.1(3) . . ?
C66 C61 C60 122.9(3) . . ?
C61 C62 H62 119.4 . . ?
C61 C62 C63 121.2(4) . . ?
C63 C62 H62 119.4 . . ?
C62 C63 H63 120.0 . . ?
C64 C63 C62 120.0(4) . . ?
C64 C63 H63 120.0 . . ?
C63 C64 H64 120.1 . . ?
C63 C64 C65 119.7(4) . . ?
C65 C64 H64 120.1 . . ?
C64 C65 H65 119.9 . . ?
C64 C65 C66 120.2(4) . . ?
C66 C65 H65 119.9 . . ?
C61 C66 H66 119.6 . . ?
C65 C66 C61 120.8(4) . . ?
C65 C66 H66 119.6 . . ?
C13 C67 C68 117.5(3) . . ?
C74 C67 C13 121.1(3) . . ?
C74 C67 C68 121.4(3) . . ?
C69 C68 C67 119.4(3) . . ?
C73 C68 C67 122.0(3) . . ?
C73 C68 C69 118.6(3) . . ?
C68 C69 H69 119.5 . . ?
C70 C69 C68 121.0(4) . . ?
C70 C69 H69 119.5 . . ?
C69 C70 H70 120.2 . . ?
C71 C70 C69 119.6(4) . . ?
C71 C70 H70 120.2 . . ?
C70 C71 H71 120.0 . . ?
C70 C71 C72 120.0(4) . . ?
C72 C71 H71 120.0 . . ?
C71 C72 H72 119.9 . . ?
C73 C72 C71 120.3(4) . . ?
C73 C72 H72 119.9 . . ?
C68 C73 C72 120.3(4) . . ?
C68 C73 H73 119.8 . . ?
C72 C73 H73 119.8 . . ?
C22 C74 C75 117.3(3) . . ?
C67 C74 C22 120.4(3) . . ?
C67 C74 C75 122.3(3) . . ?
C76 C75 C74 122.6(3) . . ?
C80 C75 C74 119.0(3) . . ?
C80 C75 C76 118.4(3) . . ?
C75 C76 H76 119.9 . . ?
C77 C76 C75 120.2(3) . . ?
C77 C76 H76 119.9 . . ?
C76 C77 H77 119.8 . . ?
C78 C77 C76 120.4(4) . . ?
C78 C77 H77 119.8 . . ?
C77 C78 H78 120.0 . . ?
C77 C78 C79 120.0(3) . . ?
C79 C78 H78 120.0 . . ?
C78 C79 H79 120.2 . . ?
C80 C79 C78 119.6(3) . . ?
C80 C79 H79 120.2 . . ?
C75 C80 H80 119.3 . . ?
C79 C80 C75 121.4(3) . . ?
C79 C80 H80 119.3 . . ?
C101 N102 C129 118.5(3) . . ?
C103 N102 C101 122.8(3) . . ?
C103 N102 C129 118.6(3) . . ?
C101 N106 C135 118.1(3) . . ?
C105 N106 C101 123.1(3) . . ?
C105 N106 C135 118.8(3) . . ?
C103 N108 C109 117.9(3) . . ?
C105 N114 C113 117.6(3) . . ?
C118 N117 C116 117.3(3) . . ?
C124 N123 C122 117.6(3) . . ?
C118 N125 C90 118.7(3) . . ?
C118 N125 C126 123.2(3) . . ?
C126 N125 C90 117.6(3) . . ?
C124 N127 C126 122.8(3) . . ?
C124 N127 C147 119.6(3) . . ?
C126 N127 C147 117.6(3) . . ?
N125 C90 H90A 108.9 . . ?
N125 C90 H90B 108.9 . . ?
H90A C90 H90B 107.7 . . ?
C91 C90 N125 113.5(4) . . ?
C91 C90 H90A 108.9 . . ?
C91 C90 H90B 108.9 . . ?
C90 C91 H91A 109.8 . . ?
C90 C91 H91B 109.8 . . ?
C90 C91 C92 109.2(4) . . ?
H91A C91 H91B 108.3 . . ?
C92 C91 H91A 109.8 . . ?
C92 C91 H91B 109.8 . . ?
C91 C92 H92A 108.7 . . ?
C91 C92 H92B 108.7 . . ?
H92A C92 H92B 107.6 . . ?
C93 C92 C91 114.3(5) . . ?
C93 C92 H92A 108.7 . . ?
C93 C92 H92B 108.7 . . ?
C92 C93 H93A 108.3 . . ?
C92 C93 H93B 108.3 . . ?
C92 C93 C94 115.9(6) . . ?
H93A C93 H93B 107.4 . . ?
C94 C93 H93A 108.3 . . ?
C94 C93 H93B 108.3 . . ?
C93 C94 H94A 107.1 . . ?
C93 C94 H94B 107.1 . . ?
C93 C94 H94C 111.9 . . ?
C93 C94 H94D 111.9 . . ?
C93 C94 C95B 99.3(7) . . ?
C93 C94 C95A 120.8(8) . . ?
H94A C94 H94B 106.8 . . ?
H94C C94 H94D 109.6 . . ?
C95B C94 H94C 111.9 . . ?
C95B C94 H94D 111.9 . . ?
C95A C94 H94A 107.1 . . ?
C95A C94 H94B 107.1 . . ?
C94 C95B H95A 109.5 . . ?
C94 C95B H95B 109.5 . . ?
C94 C95B H95C 109.5 . . ?
H95A C95B H95B 109.5 . . ?
H95A C95B H95C 109.5 . . ?
H95B C95B H95C 109.5 . . ?
C94 C95A H95D 109.5 . . ?
C94 C95A H95E 109.5 . . ?
C94 C95A H95F 109.5 . . ?
H95D C95A H95E 109.5 . . ?
H95D C95A H95F 109.5 . . ?
H95E C95A H95F 109.5 . . ?
O107 C101 N102 121.2(3) . . ?
O107 C101 N106 120.7(3) . . ?
N102 C101 N106 118.1(3) . . ?
N102 C103 C104 116.5(3) . . ?
N108 C103 N102 119.4(3) . . ?
N108 C103 C104 124.1(3) . . ?
C105 C104 C103 123.2(3) . . ?
C111 C104 C103 118.2(3) . . ?
C111 C104 C105 118.5(3) . . ?
N106 C105 C104 116.1(3) . . ?
N114 C105 N106 119.6(3) . . ?
N114 C105 C104 124.3(3) . . ?
N108 C109 C110 122.0(3) . . ?
N108 C109 C153 121.2(3) . . ?
C110 C109 C153 116.6(3) . . ?
C109 C110 C111 118.6(3) . . ?
C115 C110 C109 122.6(3) . . ?
C115 C110 C111 118.8(3) . . ?
C104 C111 C110 119.1(3) . . ?
C104 C111 C112 118.6(3) . . ?
C110 C111 C112 122.1(3) . . ?
C113 C112 C111 119.1(3) . . ?
C113 C112 C121 122.1(3) . . ?
C121 C112 C111 118.8(3) . . ?
N114 C113 C112 121.7(3) . . ?
N114 C113 C167 121.3(3) . . ?
C112 C113 C167 117.0(3) . . ?
C110 C115 C116 121.4(3) . . ?
C110 C115 C120 119.5(3) . . ?
C120 C115 C116 119.0(3) . . ?
N117 C116 C115 121.9(3) . . ?
N117 C116 C160 121.1(3) . . ?
C115 C116 C160 117.0(3) . . ?
N117 C118 N125 119.8(3) . . ?
N117 C118 C119 124.6(3) . . ?
N125 C118 C119 115.6(3) . . ?
C120 C119 C118 117.6(3) . . ?
C120 C119 C124 118.8(3) . . ?
C124 C119 C118 123.7(3) . . ?
C115 C120 C121 122.2(3) . . ?
C119 C120 C115 119.4(3) . . ?
C119 C120 C121 118.4(3) . . ?
C112 C121 C120 118.6(3) . . ?
C122 C121 C112 121.8(3) . . ?
C122 C121 C120 119.3(3) . . ?
N123 C122 C121 121.7(3) . . ?
N123 C122 C174 121.1(3) . . ?
C121 C122 C174 117.1(3) . . ?
N123 C124 N127 119.6(3) . . ?
N123 C124 C119 124.0(3) . . ?
N127 C124 C119 116.3(3) . . ?
O128 C126 N125 121.2(4) . . ?
O128 C126 N127 120.5(4) . . ?
N125 C126 N127 118.3(3) . . ?
N102 C129 H12A 108.7 . . ?
N102 C129 H12B 108.7 . . ?
N102 C129 C130 114.1(3) . . ?
H12A C129 H12B 107.6 . . ?
C130 C129 H12A 108.7 . . ?
C130 C129 H12B 108.7 . . ?
C129 C130 H13A 109.6 . . ?
C129 C130 H13B 109.6 . . ?
C129 C130 C131 110.5(3) . . ?
H13A C130 H13B 108.1 . . ?
C131 C130 H13A 109.6 . . ?
C131 C130 H13B 109.6 . . ?
C130 C131 H13C 108.6 . . ?
C130 C131 H13D 108.6 . . ?
H13C C131 H13D 107.6 . . ?
C132 C131 C130 114.6(4) . . ?
C132 C131 H13C 108.6 . . ?
C132 C131 H13D 108.6 . . ?
C131 C132 H13E 109.3 . . ?
C131 C132 H13F 109.3 . . ?
C131 C132 C133 111.5(4) . . ?
H13E C132 H13F 108.0 . . ?
C133 C132 H13E 109.3 . . ?
C133 C132 H13F 109.3 . . ?
C132 C133 H13G 108.6 . . ?
C132 C133 H13H 108.6 . . ?
H13G C133 H13H 107.6 . . ?
C134 C133 C132 114.5(5) . . ?
C134 C133 H13G 108.6 . . ?
C134 C133 H13H 108.6 . . ?
C133 C134 H13I 109.5 . . ?
C133 C134 H13J 109.5 . . ?
C133 C134 H13K 109.5 . . ?
H13I C134 H13J 109.5 . . ?
H13I C134 H13K 109.5 . . ?
H13J C134 H13K 109.5 . . ?
N106 C135 H13L 109.0 . . ?
N106 C135 H13M 109.0 . . ?
N106 C135 C136 112.8(3) . . ?
H13L C135 H13M 107.8 . . ?
C136 C135 H13L 109.0 . . ?
C136 C135 H13M 109.0 . . ?
C135 C136 H13N 109.3 . . ?
C135 C136 H13O 109.3 . . ?
C135 C136 C137 111.7(3) . . ?
H13N C136 H13O 107.9 . . ?
C137 C136 H13N 109.3 . . ?
C137 C136 H13O 109.3 . . ?
C136 C137 H13P 108.5 . . ?
C136 C137 H13Q 108.5 . . ?
H13P C137 H13Q 107.5 . . ?
C138 C137 C136 115.3(3) . . ?
C138 C137 H13P 108.5 . . ?
C138 C137 H13Q 108.5 . . ?
C137 C138 H13R 109.1 . . ?
C137 C138 H13S 109.1 . . ?
C137 C138 C139 112.6(4) . . ?
H13R C138 H13S 107.8 . . ?
C139 C138 H13R 109.1 . . ?
C139 C138 H13S 109.1 . . ?
C138 C139 H13T 109.1 . . ?
C138 C139 H13U 109.1 . . ?
H13T C139 H13U 107.8 . . ?
C140 C139 C138 112.5(4) . . ?
C140 C139 H13T 109.1 . . ?
C140 C139 H13U 109.1 . . ?
C139 C140 H14A 109.5 . . ?
C139 C140 H14B 109.5 . . ?
C139 C140 H14C 109.5 . . ?
H14A C140 H14B 109.5 . . ?
H14A C140 H14C 109.5 . . ?
H14B C140 H14C 109.5 . . ?
N127 C147 H14D 108.9 . . ?
N127 C147 H14E 108.9 . . ?
N127 C147 C148 113.3(3) . . ?
H14D C147 H14E 107.7 . . ?
C148 C147 H14D 108.9 . . ?
C148 C147 H14E 108.9 . . ?
C147 C148 H14F 109.5 . . ?
C147 C148 H14G 109.5 . . ?
C147 C148 C149 110.7(3) . . ?
H14F C148 H14G 108.1 . . ?
C149 C148 H14F 109.5 . . ?
C149 C148 H14G 109.5 . . ?
C148 C149 H14H 108.7 . . ?
C148 C149 H14I 108.7 . . ?
H14H C149 H14I 107.6 . . ?
C150 C149 C148 114.1(4) . . ?
C150 C149 H14H 108.7 . . ?
C150 C149 H14I 108.7 . . ?
C149 C150 H15A 109.0 . . ?
C149 C150 H15B 109.0 . . ?
C149 C150 C151 113.1(4) . . ?
H15A C150 H15B 107.8 . . ?
C151 C150 H15A 109.0 . . ?
C151 C150 H15B 109.0 . . ?
C150 C151 H15C 109.0 . . ?
C150 C151 H15D 109.0 . . ?
H15C C151 H15D 107.8 . . ?
C152 C151 C150 112.8(4) . . ?
C152 C151 H15C 109.0 . . ?
C152 C151 H15D 109.0 . . ?
C151 C152 H15E 109.5 . . ?
C151 C152 H15F 109.5 . . ?
C151 C152 H15G 109.5 . . ?
H15E C152 H15F 109.5 . . ?
H15E C152 H15G 109.5 . . ?
H15F C152 H15G 109.5 . . ?
C109 C153 C154 116.1(3) . . ?
C160 C153 C109 121.1(3) . . ?
C160 C153 C154 122.4(3) . . ?
C155 C154 C153 122.5(3) . . ?
C155 C154 C159 118.0(3) . . ?
C159 C154 C153 119.2(3) . . ?
C154 C155 H155 119.3 . . ?
C156 C155 C154 121.4(4) . . ?
C156 C155 H155 119.3 . . ?
C155 C156 H156 120.1 . . ?
C155 C156 C157 119.8(4) . . ?
C157 C156 H156 120.1 . . ?
C156 C157 H157 120.0 . . ?
C156 C157 C158 119.9(4) . . ?
C158 C157 H157 120.0 . . ?
C157 C158 H158 119.9 . . ?
C159 C158 C157 120.2(4) . . ?
C159 C158 H158 119.9 . . ?
C154 C159 H159 119.7 . . ?
C158 C159 C154 120.6(4) . . ?
C158 C159 H159 119.7 . . ?
C116 C160 C161 118.8(3) . . ?
C153 C160 C116 121.0(3) . . ?
C153 C160 C161 120.2(3) . . ?
C162 C161 C160 119.5(4) . . ?
C166 C161 C160 122.0(3) . . ?
C166 C161 C162 118.6(3) . . ?
C161 C162 H162 119.7 . . ?
C163 C162 C161 120.5(4) . . ?
C163 C162 H162 119.7 . . ?
C162 C163 H163 120.0 . . ?
C162 C163 C164 120.1(4) . . ?
C164 C163 H163 120.0 . . ?
C163 C164 H164 119.9 . . ?
C165 C164 C163 120.3(4) . . ?
C165 C164 H164 119.9 . . ?
C164 C165 H165 120.3 . . ?
C164 C165 C166 119.3(4) . . ?
C166 C165 H165 120.3 . . ?
C161 C166 C165 121.2(4) . . ?
C161 C166 H166 119.4 . . ?
C165 C166 H166 119.4 . . ?
C113 C167 C168 117.4(3) . . ?
C174 C167 C113 120.6(3) . . ?
C174 C167 C168 122.1(3) . . ?
C169 C168 C167 119.5(3) . . ?
C169 C168 C173 118.0(3) . . ?
C173 C168 C167 122.5(3) . . ?
C168 C169 H169 119.3 . . ?
C170 C169 C168 121.4(3) . . ?
C170 C169 H169 119.3 . . ?
C169 C170 H170 120.0 . . ?
C169 C170 C171 120.0(3) . . ?
C171 C170 H170 120.0 . . ?
C170 C171 H171 120.1 . . ?
C172 C171 C170 119.8(3) . . ?
C172 C171 H171 120.1 . . ?
C171 C172 H172 119.8 . . ?
C171 C172 C173 120.3(3) . . ?
C173 C172 H172 119.8 . . ?
C168 C173 H173 119.8 . . ?
C172 C173 C168 120.5(3) . . ?
C172 C173 H173 119.8 . . ?
C122 C174 C175 118.2(3) . . ?
C167 C174 C122 121.2(3) . . ?
C167 C174 C175 120.6(3) . . ?
C176 C175 C174 120.9(3) . . ?
C176 C175 C180 119.7(4) . . ?
C180 C175 C174 119.4(3) . . ?
C175 C176 H176 120.3 . . ?
C175 C176 C177 119.5(4) . . ?
C177 C176 H176 120.3 . . ?
C176 C177 H177 120.0 . . ?
C178 C177 C176 120.1(4) . . ?
C178 C177 H177 120.0 . . ?
C177 C178 H178 119.8 . . ?
C179 C178 C177 120.3(4) . . ?
C179 C178 H178 119.8 . . ?
C178 C179 H179 119.9 . . ?
C178 C179 C180 120.2(4) . . ?
C180 C179 H179 119.9 . . ?
C175 C180 H180 119.9 . . ?
C179 C180 C175 120.1(4) . . ?
C179 C180 H180 119.9 . . ?

loop_
_geom_bond_atom_site_label_1
_geom_bond_atom_site_label_2
_geom_bond_distance
_geom_bond_site_symmetry_2
_geom_bond_publ_flag
O7 C1 1.210(5) . ?
O28 C26 1.208(4) . ?
N2B C1 1.414(14) . ?
N2B C3 1.392(14) . ?
N2B C29B 1.521(15) . ?
N2A C1 1.396(7) . ?
N2A C3 1.376(6) . ?
N2A C29A 1.527(8) . ?
N6 C1 1.394(5) . ?
N6 C5 1.386(5) . ?
N6 C35 1.472(5) . ?
N8 C3 1.317(5) . ?
N8 C9 1.372(4) . ?
N14 C5 1.331(5) . ?
N14 C13 1.371(4) . ?
N17 C16 1.370(4) . ?
N17 C18 1.322(4) . ?
N23 C22 1.379(4) . ?
N23 C24 1.321(4) . ?
N25 C18 1.389(4) . ?
N25 C26 1.398(4) . ?
N25 C41 1.481(4) . ?
N27 C24 1.393(4) . ?
N27 C26 1.394(5) . ?
N27 C47 1.478(4) . ?
C3 C4 1.417(5) . ?
C4 C5 1.411(5) . ?
C4 C11 1.374(5) . ?
C9 C10 1.407(5) . ?
C9 C53 1.448(5) . ?
C10 C11 1.408(5) . ?
C10 C15 1.395(5) . ?
C11 C12 1.416(5) . ?
C12 C13 1.407(5) . ?
C12 C21 1.398(5) . ?
C13 C67 1.434(5) . ?
C15 C16 1.404(5) . ?
C15 C20 1.417(5) . ?
C16 C60 1.454(5) . ?
C18 C19 1.413(5) . ?
C19 C20 1.369(5) . ?
C19 C24 1.422(5) . ?
C20 C21 1.426(5) . ?
C21 C22 1.399(5) . ?
C22 C74 1.449(5) . ?
C29B H29A 0.9900 . ?
C29B H29B 0.9900 . ?
C29B C30B 1.504(16) . ?
C29A H29C 0.9900 . ?
C29A H29D 0.9900 . ?
C29A C30A 1.476(8) . ?
C30B H30A 0.9900 . ?
C30B H30B 0.9900 . ?
C30B C31B 1.541(9) . ?
C30A H30C 0.9900 . ?
C30A H30D 0.9900 . ?
C30A C31A 1.552(8) . ?
C31B H31A 0.9900 . ?
C31B H31B 0.9900 . ?
C31B C32 1.530(8) . ?
C31A H31C 0.9900 . ?
C31A H31D 0.9900 . ?
C31A C32 1.459(8) . ?
C32 H32A 0.9900 . ?
C32 H32B 0.9900 . ?
C32 H32C 0.9900 . ?
C32 H32D 0.9900 . ?
C32 C33 1.491(6) . ?
C33 H33A 0.9900 . ?
C33 H33B 0.9900 . ?
C33 C34 1.488(9) . ?
C34 H34A 0.9800 . ?
C34 H34B 0.9800 . ?
C34 H34C 0.9800 . ?
C35 H35A 0.9900 . ?
C35 H35B 0.9900 . ?
C35 C36 1.513(6) . ?
C36 H36A 0.9900 . ?
C36 H36B 0.9900 . ?
C36 C37 1.520(5) . ?
C37 H37A 0.9900 . ?
C37 H37B 0.9900 . ?
C37 C38 1.512(6) . ?
C38 H38A 0.9900 . ?
C38 H38B 0.9900 . ?
C38 C39 1.526(6) . ?
C39 H39A 0.9900 . ?
C39 H39B 0.9900 . ?
C39 C40 1.506(6) . ?
C40 H40A 0.9800 . ?
C40 H40B 0.9800 . ?
C40 H40C 0.9800 . ?
C41 H41A 0.9900 . ?
C41 H41B 0.9900 . ?
C41 C42 1.513(5) . ?
C42 H42A 0.9900 . ?
C42 H42B 0.9900 . ?
C42 C43 1.510(5) . ?
C43 H43A 0.9900 . ?
C43 H43B 0.9900 . ?
C43 H43C 0.9900 . ?
C43 H43D 0.9900 . ?
C43 C44B 1.508(13) . ?
C43 C44A 1.527(10) . ?
C44B H44A 0.9900 . ?
C44B H44B 0.9900 . ?
C44B C45B 1.517(11) . ?
C44A H44C 0.9900 . ?
C44A H44D 0.9900 . ?
C44A C45A 1.545(9) . ?
C45A H45A 0.9900 . ?
C45A H45B 0.9900 . ?
C45A C46A 1.520(11) . ?
C45B H45C 0.9900 . ?
C45B H45D 0.9900 . ?
C45B C46B 1.474(11) . ?
C46B H46A 0.9800 . ?
C46B H46B 0.9800 . ?
C46B H46C 0.9800 . ?
C46A H46D 0.9800 . ?
C46A H46E 0.9800 . ?
C46A H46F 0.9800 . ?
C47 H47A 0.9900 . ?
C47 H47B 0.9900 . ?
C47 C48 1.512(5) . ?
C48 H48A 0.9900 . ?
C48 H48B 0.9900 . ?
C48 C49 1.521(5) . ?
C49 H49A 0.9900 . ?
C49 H49B 0.9900 . ?
C49 C50 1.522(5) . ?
C50 H50A 0.9900 . ?
C50 H50B 0.9900 . ?
C50 C51 1.529(5) . ?
C51 H51A 0.9900 . ?
C51 H51B 0.9900 . ?
C51 C52 1.525(6) . ?
C52 H52A 0.9800 . ?
C52 H52B 0.9800 . ?
C52 H52C 0.9800 . ?
C53 C54 1.487(5) . ?
C53 C60 1.401(5) . ?
C54 C55 1.388(5) . ?
C54 C59 1.407(5) . ?
C55 H55 0.9500 . ?
C55 C56 1.386(5) . ?
C56 H56 0.9500 . ?
C56 C57 1.382(6) . ?
C57 H57 0.9500 . ?
C57 C58 1.377(6) . ?
C58 H58 0.9500 . ?
C58 C59 1.388(5) . ?
C59 H59 0.9500 . ?
C60 C61 1.483(5) . ?
C61 C62 1.392(5) . ?
C61 C66 1.400(5) . ?
C62 H62 0.9500 . ?
C62 C63 1.394(5) . ?
C63 H63 0.9500 . ?
C63 C64 1.384(5) . ?
C64 H64 0.9500 . ?
C64 C65 1.389(5) . ?
C65 H65 0.9500 . ?
C65 C66 1.392(5) . ?
C66 H66 0.9500 . ?
C67 C68 1.494(5) . ?
C67 C74 1.402(5) . ?
C68 C69 1.397(5) . ?
C68 C73 1.385(5) . ?
C69 H69 0.9500 . ?
C69 C70 1.386(5) . ?
C70 H70 0.9500 . ?
C70 C71 1.378(6) . ?
C71 H71 0.9500 . ?
C71 C72 1.388(6) . ?
C72 H72 0.9500 . ?
C72 C73 1.388(5) . ?
C73 H73 0.9500 . ?
C74 C75 1.500(5) . ?
C75 C76 1.399(5) . ?
C75 C80 1.392(5) . ?
C76 H76 0.9500 . ?
C76 C77 1.385(5) . ?
C77 H77 0.9500 . ?
C77 C78 1.376(5) . ?
C78 H78 0.9500 . ?
C78 C79 1.392(5) . ?
C79 H79 0.9500 . ?
C79 C80 1.371(5) . ?
C80 H80 0.9500 . ?
O107 C101 1.214(4) . ?
O128 C126 1.215(4) . ?
N102 C101 1.396(4) . ?
N102 C103 1.386(4) . ?
N102 C129 1.477(4) . ?
N106 C101 1.396(5) . ?
N106 C105 1.389(4) . ?
N106 C135 1.484(4) . ?
N108 C103 1.320(4) . ?
N108 C109 1.364(4) . ?
N114 C105 1.324(5) . ?
N114 C113 1.376(4) . ?
N117 C116 1.373(4) . ?
N117 C118 1.325(5) . ?
N123 C122 1.381(4) . ?
N123 C124 1.334(5) . ?
N125 C90 1.516(5) . ?
N125 C118 1.383(5) . ?
N125 C126 1.394(5) . ?
N127 C124 1.384(4) . ?
N127 C126 1.394(5) . ?
N127 C147 1.473(5) . ?
C90 H90A 0.9900 . ?
C90 H90B 0.9900 . ?
C90 C91 1.480(6) . ?
C91 H91A 0.9900 . ?
C91 H91B 0.9900 . ?
C91 C92 1.560(6) . ?
C92 H92A 0.9900 . ?
C92 H92B 0.9900 . ?
C92 C93 1.481(7) . ?
C93 H93A 0.9900 . ?
C93 H93B 0.9900 . ?
C93 C94 1.497(7) . ?
C94 H94A 0.9900 . ?
C94 H94B 0.9900 . ?
C94 H94C 0.9900 . ?
C94 H94D 0.9900 . ?
C94 C95B 1.624(12) . ?
C94 C95A 1.532(12) . ?
C95B H95A 0.9800 . ?
C95B H95B 0.9800 . ?
C95B H95C 0.9800 . ?
C95A H95D 0.9800 . ?
C95A H95E 0.9800 . ?
C95A H95F 0.9800 . ?
C103 C104 1.418(5) . ?
C104 C105 1.413(5) . ?
C104 C111 1.370(5) . ?
C109 C110 1.410(5) . ?
C109 C153 1.442(5) . ?
C110 C111 1.411(5) . ?
C110 C115 1.399(5) . ?
C111 C112 1.419(5) . ?
C112 C113 1.401(5) . ?
C112 C121 1.403(5) . ?
C113 C167 1.442(5) . ?
C115 C116 1.412(5) . ?
C115 C120 1.400(5) . ?
C116 C160 1.451(5) . ?
C118 C119 1.424(5) . ?
C119 C120 1.380(5) . ?
C119 C124 1.409(5) . ?
C120 C121 1.423(5) . ?
C121 C122 1.397(5) . ?
C122 C174 1.439(5) . ?
C129 H12A 0.9900 . ?
C129 H12B 0.9900 . ?
C129 C130 1.509(5) . ?
C130 H13A 0.9900 . ?
C130 H13B 0.9900 . ?
C130 C131 1.521(5) . ?
C131 H13C 0.9900 . ?
C131 H13D 0.9900 . ?
C131 C132 1.516(6) . ?
C132 H13E 0.9900 . ?
C132 H13F 0.9900 . ?
C132 C133 1.574(7) . ?
C133 H13G 0.9900 . ?
C133 H13H 0.9900 . ?
C133 C134 1.444(7) . ?
C134 H13I 0.9800 . ?
C134 H13J 0.9800 . ?
C134 H13K 0.9800 . ?
C135 H13L 0.9900 . ?
C135 H13M 0.9900 . ?
C135 C136 1.516(5) . ?
C136 H13N 0.9900 . ?
C136 H13O 0.9900 . ?
C136 C137 1.525(5) . ?
C137 H13P 0.9900 . ?
C137 H13Q 0.9900 . ?
C137 C138 1.496(5) . ?
C138 H13R 0.9900 . ?
C138 H13S 0.9900 . ?
C138 C139 1.543(6) . ?
C139 H13T 0.9900 . ?
C139 H13U 0.9900 . ?
C139 C140 1.532(7) . ?
C140 H14A 0.9800 . ?
C140 H14B 0.9800 . ?
C140 H14C 0.9800 . ?
C147 H14D 0.9900 . ?
C147 H14E 0.9900 . ?
C147 C148 1.519(5) . ?
C148 H14F 0.9900 . ?
C148 H14G 0.9900 . ?
C148 C149 1.534(6) . ?
C149 H14H 0.9900 . ?
C149 H14I 0.9900 . ?
C149 C150 1.527(6) . ?
C150 H15A 0.9900 . ?
C150 H15B 0.9900 . ?
C150 C151 1.529(6) . ?
C151 H15C 0.9900 . ?
C151 H15D 0.9900 . ?
C151 C152 1.490(6) . ?
C152 H15E 0.9800 . ?
C152 H15F 0.9800 . ?
C152 H15G 0.9800 . ?
C153 C154 1.490(5) . ?
C153 C160 1.400(5) . ?
C154 C155 1.392(5) . ?
C154 C159 1.396(5) . ?
C155 H155 0.9500 . ?
C155 C156 1.380(5) . ?
C156 H156 0.9500 . ?
C156 C157 1.380(5) . ?
C157 H157 0.9500 . ?
C157 C158 1.384(6) . ?
C158 H158 0.9500 . ?
C158 C159 1.383(5) . ?
C159 H159 0.9500 . ?
C160 C161 1.486(5) . ?
C161 C162 1.398(5) . ?
C161 C166 1.384(5) . ?
C162 H162 0.9500 . ?
C162 C163 1.382(5) . ?
C163 H163 0.9500 . ?
C163 C164 1.384(6) . ?
C164 H164 0.9500 . ?
C164 C165 1.383(6) . ?
C165 H165 0.9500 . ?
C165 C166 1.392(5) . ?
C166 H166 0.9500 . ?
C167 C168 1.495(5) . ?
C167 C174 1.405(5) . ?
C168 C169 1.393(5) . ?
C168 C173 1.400(5) . ?
C169 H169 0.9500 . ?
C169 C170 1.375(5) . ?
C170 H170 0.9500 . ?
C170 C171 1.390(5) . ?
C171 H171 0.9500 . ?
C171 C172 1.373(5) . ?
C172 H172 0.9500 . ?
C172 C173 1.392(5) . ?
C173 H173 0.9500 . ?
C174 C175 1.494(5) . ?
C175 C176 1.383(5) . ?
C175 C180 1.392(5) . ?
C176 H176 0.9500 . ?
C176 C177 1.397(6) . ?
C177 H177 0.9500 . ?
C177 C178 1.383(7) . ?
C178 H178 0.9500 . ?
C178 C179 1.365(7) . ?
C179 H179 0.9500 . ?
C179 C180 1.385(6) . ?
C180 H180 0.9500 . ?

loop_
_geom_torsion_atom_site_label_1
_geom_torsion_atom_site_label_2
_geom_torsion_atom_site_label_3
_geom_torsion_atom_site_label_4
_geom_torsion
_geom_torsion_site_symmetry_1
_geom_torsion_site_symmetry_2
_geom_torsion_site_symmetry_3
_geom_torsion_site_symmetry_4
_geom_torsion_publ_flag
N2B C3 C4 C5 -1.5(11) . . . . ?
N2B C3 C4 C11 -179.1(9) . . . . ?
N2B C29B C30B C31B 159.6(15) . . . . ?
N2A C3 C4 C5 -0.9(7) . . . . ?
N2A C3 C4 C11 -178.5(5) . . . . ?
N2A C29A C30A C31A -179.8(5) . . . . ?
N6 C35 C36 C37 170.0(3) . . . . ?
N8 C3 C4 C5 176.9(4) . . . . ?
N8 C3 C4 C11 -0.6(6) . . . . ?
N8 C9 C10 C11 -2.8(5) . . . . ?
N8 C9 C10 C15 -179.8(3) . . . . ?
N8 C9 C53 C54 -5.1(5) . . . . ?
N8 C9 C53 C60 175.5(3) . . . . ?
N14 C13 C67 C68 1.7(5) . . . . ?
N14 C13 C67 C74 -176.2(3) . . . . ?
N17 C16 C60 C53 176.9(3) . . . . ?
N17 C16 C60 C61 -10.2(5) . . . . ?
N17 C18 C19 C20 2.7(5) . . . . ?
N17 C18 C19 C24 -176.3(3) . . . . ?
N23 C22 C74 C67 -176.0(3) . . . . ?
N23 C22 C74 C75 6.4(5) . . . . ?
N25 C18 C19 C20 -179.6(3) . . . . ?
N25 C18 C19 C24 1.5(5) . . . . ?
N25 C41 C42 C43 173.7(3) . . . . ?
N27 C47 C48 C49 174.7(3) . . . . ?
C1 N2B C3 N8 -178.7(10) . . . . ?
C1 N2B C3 C4 -0.2(19) . . . . ?
C1 N2B C29B C30B 109.5(16) . . . . ?
C1 N2A C3 N8 -179.4(5) . . . . ?
C1 N2A C3 C4 -1.5(9) . . . . ?
C1 N2A C29A C30A -107.6(7) . . . . ?
C1 N6 C5 N14 178.0(4) . . . . ?
C1 N6 C5 C4 -1.7(5) . . . . ?
C1 N6 C35 C36 91.6(4) . . . . ?
C3 N2B C1 O7 -178.1(11) . . . . ?
C3 N2B C1 N6 0.8(18) . . . . ?
C3 N2B C29B C30B -96.5(18) . . . . ?
C3 N2A C1 O7 -177.4(5) . . . . ?
C3 N2A C1 N6 2.2(10) . . . . ?
C3 N2A C29A C30A 85.6(7) . . . . ?
C3 N8 C9 C10 2.4(6) . . . . ?
C3 N8 C9 C53 -177.1(3) . . . . ?
C3 C4 C5 N6 2.4(6) . . . . ?
C3 C4 C5 N14 -177.2(4) . . . . ?
C3 C4 C11 C10 0.2(5) . . . . ?
C3 C4 C11 C12 177.8(3) . . . . ?
C4 C11 C12 C13 -2.0(5) . . . . ?
C4 C11 C12 C21 -177.4(3) . . . . ?
C5 N6 C1 O7 179.1(4) . . . . ?
C5 N6 C1 N2B 0.1(10) . . . . ?
C5 N6 C1 N2A -0.5(7) . . . . ?
C5 N6 C35 C36 -89.0(4) . . . . ?
C5 N14 C13 C12 -3.1(5) . . . . ?
C5 N14 C13 C67 174.7(3) . . . . ?
C5 C4 C11 C10 -177.5(3) . . . . ?
C5 C4 C11 C12 0.2(5) . . . . ?
C9 N8 C3 N2B 177.8(10) . . . . ?
C9 N8 C3 N2A 177.1(5) . . . . ?
C9 N8 C3 C4 -0.7(6) . . . . ?
C9 C10 C11 C4 1.5(5) . . . . ?
C9 C10 C11 C12 -176.1(3) . . . . ?
C9 C10 C15 C16 0.7(6) . . . . ?
C9 C10 C15 C20 177.1(3) . . . . ?
C9 C53 C54 C55 55.4(5) . . . . ?
C9 C53 C54 C59 -122.2(4) . . . . ?
C9 C53 C60 C16 7.9(5) . . . . ?
C9 C53 C60 C61 -164.8(3) . . . . ?
C10 C9 C53 C54 175.4(3) . . . . ?
C10 C9 C53 C60 -4.0(5) . . . . ?
C10 C11 C12 C13 175.6(3) . . . . ?
C10 C11 C12 C21 0.2(5) . . . . ?
C10 C15 C16 N17 178.9(3) . . . . ?
C10 C15 C16 C60 3.0(5) . . . . ?
C10 C15 C20 C19 -178.1(3) . . . . ?
C10 C15 C20 C21 -2.4(5) . . . . ?
C11 C4 C5 N6 180.0(3) . . . . ?
C11 C4 C5 N14 0.3(6) . . . . ?
C11 C10 C15 C16 -176.3(3) . . . . ?
C11 C10 C15 C20 0.2(5) . . . . ?
C11 C12 C13 N14 3.6(5) . . . . ?
C11 C12 C13 C67 -174.2(3) . . . . ?
C11 C12 C21 C20 -2.4(5) . . . . ?
C11 C12 C21 C22 175.2(3) . . . . ?
C12 C13 C67 C68 179.6(3) . . . . ?
C12 C13 C67 C74 1.6(5) . . . . ?
C12 C21 C22 N23 178.5(3) . . . . ?
C12 C21 C22 C74 -3.3(5) . . . . ?
C13 N14 C5 N6 -178.5(3) . . . . ?
C13 N14 C5 C4 1.1(5) . . . . ?
C13 C12 C21 C20 -177.6(3) . . . . ?
C13 C12 C21 C22 -0.1(5) . . . . ?
C13 C67 C68 C69 68.0(4) . . . . ?
C13 C67 C68 C73 -113.2(4) . . . . ?
C13 C67 C74 C22 -5.1(5) . . . . ?
C13 C67 C74 C75 172.4(3) . . . . ?
C15 C10 C11 C4 178.5(3) . . . . ?
C15 C10 C11 C12 0.9(5) . . . . ?
C15 C16 C60 C53 -7.2(5) . . . . ?
C15 C16 C60 C61 165.8(3) . . . . ?
C15 C20 C21 C12 3.5(5) . . . . ?
C15 C20 C21 C22 -174.1(3) . . . . ?
C16 N17 C18 N25 -179.5(3) . . . . ?
C16 N17 C18 C19 -1.8(5) . . . . ?
C16 C15 C20 C19 -1.5(5) . . . . ?
C16 C15 C20 C21 174.2(3) . . . . ?
C16 C60 C61 C62 -123.3(4) . . . . ?
C16 C60 C61 C66 51.7(4) . . . . ?
C18 N17 C16 C15 -0.8(5) . . . . ?
C18 N17 C16 C60 175.0(3) . . . . ?
C18 N25 C26 O28 179.7(3) . . . . ?
C18 N25 C26 N27 -1.3(5) . . . . ?
C18 N25 C41 C42 74.3(4) . . . . ?
C18 C19 C20 C15 -0.9(5) . . . . ?
C18 C19 C20 C21 -176.7(3) . . . . ?
C18 C19 C24 N23 174.4(3) . . . . ?
C18 C19 C24 N27 -4.1(5) . . . . ?
C19 C20 C21 C12 179.3(3) . . . . ?
C19 C20 C21 C22 1.6(5) . . . . ?
C20 C15 C16 N17 2.4(5) . . . . ?
C20 C15 C16 C60 -173.5(3) . . . . ?
C20 C19 C24 N23 -4.5(5) . . . . ?
C20 C19 C24 N27 177.0(3) . . . . ?
C20 C21 C22 N23 -3.9(5) . . . . ?
C20 C21 C22 C74 174.2(3) . . . . ?
C21 C12 C13 N14 178.8(3) . . . . ?
C21 C12 C13 C67 1.0(5) . . . . ?
C21 C22 C74 C67 5.9(5) . . . . ?
C21 C22 C74 C75 -171.7(3) . . . . ?
C22 N23 C24 N27 -179.3(3) . . . . ?
C22 N23 C24 C19 2.3(5) . . . . ?
C22 C74 C75 C76 -129.5(4) . . . . ?
C22 C74 C75 C80 51.4(5) . . . . ?
C24 N23 C22 C21 2.0(5) . . . . ?
C24 N23 C22 C74 -176.1(3) . . . . ?
C24 N27 C26 O28 177.4(3) . . . . ?
C24 N27 C26 N25 -1.7(5) . . . . ?
C24 N27 C47 C48 -89.7(4) . . . . ?
C24 C19 C20 C15 178.1(3) . . . . ?
C24 C19 C20 C21 2.3(5) . . . . ?
C26 N25 C18 N17 179.2(3) . . . . ?
C26 N25 C18 C19 1.4(5) . . . . ?
C26 N25 C41 C42 -106.3(4) . . . . ?
C26 N27 C24 N23 -174.4(3) . . . . ?
C26 N27 C24 C19 4.2(5) . . . . ?
C26 N27 C47 C48 90.7(4) . . . . ?
C29B N2B C1 O7 -25.2(17) . . . . ?
C29B N2B C1 N6 153.7(11) . . . . ?
C29B N2B C3 N8 29.2(18) . . . . ?
C29B N2B C3 C4 -152.3(11) . . . . ?
C29B C30B C31B C32 6(4) . . . . ?
C29A N2A C1 O7 16.7(9) . . . . ?
C29A N2A C1 N6 -163.8(5) . . . . ?
C29A N2A C3 N8 -13.9(9) . . . . ?
C29A N2A C3 C4 164.0(5) . . . . ?
C29A C30A C31A C32 157.6(6) . . . . ?
C30B C31B C32 C33 162(3) . . . . ?
C30A C31A C32 C33 -178.9(6) . . . . ?
C31B C32 C33 C34 152.5(11) . . . . ?
C31A C32 C33 C34 172.6(6) . . . . ?
C35 N6 C1 O7 -1.6(6) . . . . ?
C35 N6 C1 N2B 179.4(9) . . . . ?
C35 N6 C1 N2A 178.8(5) . . . . ?
C35 N6 C5 N14 -1.3(5) . . . . ?
C35 N6 C5 C4 179.0(3) . . . . ?
C35 C36 C37 C38 172.5(4) . . . . ?
C36 C37 C38 C39 179.4(4) . . . . ?
C37 C38 C39 C40 178.5(4) . . . . ?
C41 N25 C18 N17 -1.5(5) . . . . ?
C41 N25 C18 C19 -179.3(3) . . . . ?
C41 N25 C26 O28 0.3(5) . . . . ?
C41 N25 C26 N27 179.4(3) . . . . ?
C41 C42 C43 C44B -174.1(13) . . . . ?
C41 C42 C43 C44A 170.8(8) . . . . ?
C42 C43 C44B C45B 173.8(14) . . . . ?
C42 C43 C44A C45A 171.6(11) . . . . ?
C43 C44B C45B C46B -172.7(17) . . . . ?
C43 C44A C45A C46A 61.0(18) . . . . ?
C47 N27 C24 N23 6.1(5) . . . . ?
C47 N27 C24 C19 -175.4(3) . . . . ?
C47 N27 C26 O28 -3.1(5) . . . . ?
C47 N27 C26 N25 177.9(3) . . . . ?
C47 C48 C49 C50 171.4(3) . . . . ?
C48 C49 C50 C51 177.6(3) . . . . ?
C49 C50 C51 C52 -72.2(5) . . . . ?
C53 C9 C10 C11 176.7(3) . . . . ?
C53 C9 C10 C15 -0.3(5) . . . . ?
C53 C54 C55 C56 -177.9(3) . . . . ?
C53 C54 C59 C58 177.9(3) . . . . ?
C53 C60 C61 C62 49.6(5) . . . . ?
C53 C60 C61 C66 -135.4(4) . . . . ?
C54 C53 C60 C16 -171.5(3) . . . . ?
C54 C53 C60 C61 15.9(5) . . . . ?
C54 C55 C56 C57 0.3(6) . . . . ?
C55 C54 C59 C58 0.1(5) . . . . ?
C55 C56 C57 C58 -0.2(6) . . . . ?
C56 C57 C58 C59 0.0(6) . . . . ?
C57 C58 C59 C54 0.1(6) . . . . ?
C59 C54 C55 C56 -0.3(5) . . . . ?
C60 C53 C54 C55 -125.2(4) . . . . ?
C60 C53 C54 C59 57.1(5) . . . . ?
C60 C61 C62 C63 173.6(3) . . . . ?
C60 C61 C66 C65 -174.1(3) . . . . ?
C61 C62 C63 C64 1.4(5) . . . . ?
C62 C61 C66 C65 1.0(5) . . . . ?
C62 C63 C64 C65 -0.4(5) . . . . ?
C63 C64 C65 C66 -0.2(5) . . . . ?
C64 C65 C66 C61 -0.1(5) . . . . ?
C66 C61 C62 C63 -1.7(5) . . . . ?
C67 C68 C69 C70 174.5(3) . . . . ?
C67 C68 C73 C72 -176.2(3) . . . . ?
C67 C74 C75 C76 52.9(5) . . . . ?
C67 C74 C75 C80 -126.1(4) . . . . ?
C68 C67 C74 C22 177.0(3) . . . . ?
C68 C67 C74 C75 -5.5(5) . . . . ?
C68 C69 C70 C71 2.3(6) . . . . ?
C69 C68 C73 C72 2.6(6) . . . . ?
C69 C70 C71 C72 1.5(6) . . . . ?
C70 C71 C72 C73 -3.2(6) . . . . ?
C71 C72 C73 C68 1.1(6) . . . . ?
C73 C68 C69 C70 -4.3(5) . . . . ?
C74 C67 C68 C69 -114.1(4) . . . . ?
C74 C67 C68 C73 64.7(5) . . . . ?
C74 C75 C76 C77 -178.9(3) . . . . ?
C74 C75 C80 C79 179.5(3) . . . . ?
C75 C76 C77 C78 0.1(6) . . . . ?
C76 C75 C80 C79 0.4(6) . . . . ?
C76 C77 C78 C79 -1.0(6) . . . . ?
C77 C78 C79 C80 1.5(6) . . . . ?
C78 C79 C80 C75 -1.3(6) . . . . ?
C80 C75 C76 C77 0.1(5) . . . . ?
N102 C103 C104 C105 -1.8(5) . . . . ?
N102 C103 C104 C111 178.4(3) . . . . ?
N102 C129 C130 C131 -171.9(3) . . . . ?
N106 C135 C136 C137 -171.6(3) . . . . ?
N108 C103 C104 C105 176.2(3) . . . . ?
N108 C103 C104 C111 -3.6(5) . . . . ?
N108 C109 C110 C111 -2.7(5) . . . . ?
N108 C109 C110 C115 180.0(3) . . . . ?
N108 C109 C153 C154 9.4(5) . . . . ?
N108 C109 C153 C160 -177.2(3) . . . . ?
N114 C113 C167 C168 -2.1(5) . . . . ?
N114 C113 C167 C174 177.4(3) . . . . ?
N117 C116 C160 C153 -178.4(3) . . . . ?
N117 C116 C160 C161 -0.6(5) . . . . ?
N117 C118 C119 C120 3.5(6) . . . . ?
N117 C118 C119 C124 -176.2(4) . . . . ?
N123 C122 C174 C167 178.7(3) . . . . ?
N123 C122 C174 C175 -0.8(5) . . . . ?
N125 C90 C91 C92 -176.1(4) . . . . ?
N125 C118 C119 C120 -176.5(3) . . . . ?
N125 C118 C119 C124 3.8(6) . . . . ?
N127 C147 C148 C149 -168.9(3) . . . . ?
C90 N125 C118 N117 -12.8(6) . . . . ?
C90 N125 C118 C119 167.2(4) . . . . ?
C90 N125 C126 O128 12.0(6) . . . . ?
C90 N125 C126 N127 -169.2(4) . . . . ?
C90 C91 C92 C93 -177.7(5) . . . . ?
C91 C92 C93 C94 176.3(5) . . . . ?
C92 C93 C94 C95B -96.8(9) . . . . ?
C92 C93 C94 C95A -49.4(12) . . . . ?
C101 N102 C103 N108 -179.6(3) . . . . ?
C101 N102 C103 C104 -1.6(5) . . . . ?
C101 N102 C129 C130 107.4(4) . . . . ?
C101 N106 C105 N114 176.2(3) . . . . ?
C101 N106 C105 C104 -3.4(5) . . . . ?
C101 N106 C135 C136 -97.5(4) . . . . ?
C103 N102 C101 O107 -178.3(3) . . . . ?
C103 N102 C101 N106 2.2(5) . . . . ?
C103 N102 C129 C130 -75.4(4) . . . . ?
C103 N108 C109 C110 0.3(5) . . . . ?
C103 N108 C109 C153 -174.4(3) . . . . ?
C103 C104 C105 N106 4.1(5) . . . . ?
C103 C104 C105 N114 -175.5(3) . . . . ?
C103 C104 C111 C110 1.0(5) . . . . ?
C103 C104 C111 C112 177.1(3) . . . . ?
C104 C111 C112 C113 -1.5(5) . . . . ?
C104 C111 C112 C121 -179.5(3) . . . . ?
C105 N106 C101 O107 -179.0(3) . . . . ?
C105 N106 C101 N102 0.4(5) . . . . ?
C105 N106 C135 C136 83.2(4) . . . . ?
C105 N114 C113 C112 -3.3(5) . . . . ?
C105 N114 C113 C167 175.1(3) . . . . ?
C105 C104 C111 C110 -178.9(3) . . . . ?
C105 C104 C111 C112 -2.7(5) . . . . ?
C109 N108 C103 N102 -179.1(3) . . . . ?
C109 N108 C103 C104 2.9(5) . . . . ?
C109 C110 C111 C104 1.9(5) . . . . ?
C109 C110 C111 C112 -174.1(3) . . . . ?
C109 C110 C115 C116 0.0(5) . . . . ?
C109 C110 C115 C120 176.0(3) . . . . ?
C109 C153 C154 C155 -57.9(4) . . . . ?
C109 C153 C154 C159 115.9(4) . . . . ?
C109 C153 C160 C116 -5.6(5) . . . . ?
C109 C153 C160 C161 176.7(3) . . . . ?
C110 C109 C153 C154 -165.5(3) . . . . ?
C110 C109 C153 C160 7.9(5) . . . . ?
C110 C111 C112 C113 174.5(3) . . . . ?
C110 C111 C112 C121 -3.5(5) . . . . ?
C110 C115 C116 N117 -178.8(3) . . . . ?
C110 C115 C116 C160 2.5(5) . . . . ?
C110 C115 C120 C119 -177.9(3) . . . . ?
C110 C115 C120 C121 -0.4(5) . . . . ?
C111 C104 C105 N106 -176.0(3) . . . . ?
C111 C104 C105 N114 4.4(5) . . . . ?
C111 C110 C115 C116 -177.4(3) . . . . ?
C111 C110 C115 C120 -1.3(5) . . . . ?
C111 C112 C113 N114 4.7(5) . . . . ?
C111 C112 C113 C167 -173.7(3) . . . . ?
C111 C112 C121 C120 1.6(5) . . . . ?
C111 C112 C121 C122 176.2(3) . . . . ?
C112 C113 C167 C168 176.4(3) . . . . ?
C112 C113 C167 C174 -4.1(5) . . . . ?
C112 C121 C122 N123 -178.7(3) . . . . ?
C112 C121 C122 C174 -0.9(5) . . . . ?
C113 N114 C105 N106 179.1(3) . . . . ?
C113 N114 C105 C104 -1.3(5) . . . . ?
C113 C112 C121 C120 -176.3(3) . . . . ?
C113 C112 C121 C122 -1.8(5) . . . . ?
C113 C167 C168 C169 -52.7(5) . . . . ?
C113 C167 C168 C173 126.0(4) . . . . ?
C113 C167 C174 C122 1.7(5) . . . . ?
C113 C167 C174 C175 -178.8(3) . . . . ?
C115 C110 C111 C104 179.4(3) . . . . ?
C115 C110 C111 C112 3.4(5) . . . . ?
C115 C116 C160 C153 0.3(5) . . . . ?
C115 C116 C160 C161 178.0(3) . . . . ?
C115 C120 C121 C112 0.3(5) . . . . ?
C115 C120 C121 C122 -174.4(3) . . . . ?
C116 N117 C118 N125 179.7(3) . . . . ?
C116 N117 C118 C119 -0.3(6) . . . . ?
C116 C115 C120 C119 -1.7(5) . . . . ?
C116 C115 C120 C121 175.7(3) . . . . ?
C116 C160 C161 C162 123.7(4) . . . . ?
C116 C160 C161 C166 -56.5(5) . . . . ?
C118 N117 C116 C115 -4.1(5) . . . . ?
C118 N117 C116 C160 174.5(3) . . . . ?
C118 N125 C90 C91 88.6(5) . . . . ?
C118 N125 C126 O128 -176.0(4) . . . . ?
C118 N125 C126 N127 2.9(6) . . . . ?
C118 C119 C120 C115 -2.3(5) . . . . ?
C118 C119 C120 C121 -179.8(3) . . . . ?
C118 C119 C124 N123 177.7(3) . . . . ?
C118 C119 C124 N127 -1.0(5) . . . . ?
C119 C120 C121 C112 177.7(3) . . . . ?
C119 C120 C121 C122 3.0(5) . . . . ?
C120 C115 C116 N117 5.1(5) . . . . ?
C120 C115 C116 C160 -173.5(3) . . . . ?
C120 C119 C124 N123 -2.0(6) . . . . ?
C120 C119 C124 N127 179.3(3) . . . . ?
C120 C121 C122 N123 -4.2(5) . . . . ?
C120 C121 C122 C174 173.6(3) . . . . ?
C121 C112 C113 N114 -177.3(3) . . . . ?
C121 C112 C113 C167 4.2(5) . . . . ?
C121 C122 C174 C167 0.9(5) . . . . ?
C121 C122 C174 C175 -178.6(3) . . . . ?
C122 N123 C124 N127 179.6(3) . . . . ?
C122 N123 C124 C119 0.9(5) . . . . ?
C122 C174 C175 C176 118.2(4) . . . . ?
C122 C174 C175 C180 -65.4(5) . . . . ?
C124 N123 C122 C121 2.2(5) . . . . ?
C124 N123 C122 C174 -175.6(3) . . . . ?
C124 N127 C126 O128 179.2(4) . . . . ?
C124 N127 C126 N125 0.3(6) . . . . ?
C124 N127 C147 C148 102.6(4) . . . . ?
C124 C119 C120 C115 177.4(3) . . . . ?
C124 C119 C120 C121 -0.1(5) . . . . ?
C126 N125 C90 C91 -99.0(5) . . . . ?
C126 N125 C118 N117 175.3(4) . . . . ?
C126 N125 C118 C119 -4.7(6) . . . . ?
C126 N127 C124 N123 -179.9(3) . . . . ?
C126 N127 C124 C119 -1.2(5) . . . . ?
C126 N127 C147 C148 -75.5(5) . . . . ?
C129 N102 C101 O107 -1.2(5) . . . . ?
C129 N102 C101 N106 179.3(3) . . . . ?
C129 N102 C103 N108 3.3(5) . . . . ?
C129 N102 C103 C104 -178.6(3) . . . . ?
C129 C130 C131 C132 -180.0(3) . . . . ?
C130 C131 C132 C133 -168.7(4) . . . . ?
C131 C132 C133 C134 -176.6(5) . . . . ?
C135 N106 C101 O107 1.7(5) . . . . ?
C135 N106 C101 N102 -178.9(3) . . . . ?
C135 N106 C105 N114 -4.5(5) . . . . ?
C135 N106 C105 C104 175.8(3) . . . . ?
C135 C136 C137 C138 -75.0(4) . . . . ?
C136 C137 C138 C139 -178.8(4) . . . . ?
C137 C138 C139 C140 177.0(4) . . . . ?
C147 N127 C124 N123 2.1(5) . . . . ?
C147 N127 C124 C119 -179.1(3) . . . . ?
C147 N127 C126 O128 -2.8(6) . . . . ?
C147 N127 C126 N125 178.3(3) . . . . ?
C147 C148 C149 C150 -166.9(4) . . . . ?
C148 C149 C150 C151 -178.5(4) . . . . ?
C149 C150 C151 C152 75.4(5) . . . . ?
C153 C109 C110 C111 172.2(3) . . . . ?
C153 C109 C110 C115 -5.1(5) . . . . ?
C153 C154 C155 C156 174.3(3) . . . . ?
C153 C154 C159 C158 -173.2(3) . . . . ?
C153 C160 C161 C162 -58.5(5) . . . . ?
C153 C160 C161 C166 121.3(4) . . . . ?
C154 C153 C160 C116 167.4(3) . . . . ?
C154 C153 C160 C161 -10.4(5) . . . . ?
C154 C155 C156 C157 -0.9(5) . . . . ?
C155 C154 C159 C158 0.9(5) . . . . ?
C155 C156 C157 C158 0.0(5) . . . . ?
C156 C157 C158 C159 1.3(5) . . . . ?
C157 C158 C159 C154 -1.7(5) . . . . ?
C159 C154 C155 C156 0.4(5) . . . . ?
C160 C153 C154 C155 128.8(4) . . . . ?
C160 C153 C154 C159 -57.4(5) . . . . ?
C160 C161 C162 C163 179.3(3) . . . . ?
C160 C161 C166 C165 -178.3(4) . . . . ?
C161 C162 C163 C164 -0.4(6) . . . . ?
C162 C161 C166 C165 1.5(6) . . . . ?
C162 C163 C164 C165 0.3(6) . . . . ?
C163 C164 C165 C166 0.7(6) . . . . ?
C164 C165 C166 C161 -1.6(6) . . . . ?
C166 C161 C162 C163 -0.5(5) . . . . ?
C167 C168 C169 C170 177.7(3) . . . . ?
C167 C168 C173 C172 -178.3(4) . . . . ?
C167 C174 C175 C176 -61.3(5) . . . . ?
C167 C174 C175 C180 115.1(4) . . . . ?
C168 C167 C174 C122 -178.8(3) . . . . ?
C168 C167 C174 C175 0.6(5) . . . . ?
C168 C169 C170 C171 1.7(6) . . . . ?
C169 C168 C173 C172 0.5(6) . . . . ?
C169 C170 C171 C172 -1.7(6) . . . . ?
C170 C171 C172 C173 1.1(6) . . . . ?
C171 C172 C173 C168 -0.5(6) . . . . ?
C173 C168 C169 C170 -1.1(6) . . . . ?
C174 C167 C168 C169 127.8(4) . . . . ?
C174 C167 C168 C173 -53.5(5) . . . . ?
C174 C175 C176 C177 173.6(3) . . . . ?
C174 C175 C180 C179 -172.1(3) . . . . ?
C175 C176 C177 C178 -0.9(6) . . . . ?
C176 C175 C180 C179 4.3(6) . . . . ?
C176 C177 C178 C179 3.0(7) . . . . ?
C177 C178 C179 C180 -1.5(7) . . . . ?
C178 C179 C180 C175 -2.2(6) . . . . ?
C180 C175 C176 C177 -2.7(6) . . . . ?
